data_4124280
loop_
_publ_author_name
'Despagnet-Ayoub, Emmanuelle'
'Takase, Michael K.'
'Labinger, Jay A.'
'Bercaw, John E.'

_publ_section_title
;
 Reversible 1,2-Alkyl Migration to Carbene and Ammonia Activation in an
 NHC-Zirconium Complex.
;
_journal_name_full 'Journal of the American Chemical Society'
_journal_page_first 150817104804004
_journal_paper_doi 10.1021/jacs.5b06695
_journal_year 2015
_chemical_formula_sum 'C97.97 H145.53 N8 O4 Zr2'
_chemical_formula_weight 1681.82
_space_group_crystal_system monoclinic
_space_group_IT_number 14
_space_group_name_Hall '-P 2ybc'
_space_group_name_H-M_alt 'P 1 21/c 1'
_symmetry_space_group_name_Hall '-P 2ybc'
_symmetry_space_group_name_H-M 'P 1 21/c 1'
_atom_sites_solution_hydrogens mixed
_atom_sites_solution_primary direct
_atom_sites_solution_secondary difmap
_audit_creation_method SHELXL-2014/7
_cell_angle_alpha 90
_cell_angle_beta 90.3251(17)
_cell_angle_gamma 90
_cell_formula_units_Z 4
_cell_length_a 24.6453(7)
_cell_length_b 19.6437(5)
_cell_length_c 19.8192(6)
_cell_measurement_reflns_used 9234
_cell_measurement_temperature 100(2)
_cell_measurement_theta_max 74.62
_cell_measurement_theta_min 2.88
_cell_volume 9594.8(5)
_computing_cell_refinement 'SAINT v8.34A (Bruker-AXS, 2007)'
_computing_data_collection 'APEX2 v2014.7-1 (Bruker-AXS, 2014)'
_computing_data_reduction 'SAINT v8.34A (Bruker-AXS, 2007)'
_computing_molecular_graphics 'Bruker SHELXTL'
_computing_publication_material 'Bruker SHELXTL'
_computing_structure_refinement 'SHELXL-2014/7 (Sheldrick, 2014)'
_computing_structure_solution 'SHELXS-2013/1 (She ldrick, 2013)'
_diffrn_ambient_temperature 100(2)
_diffrn_detector_area_resol_mean 10.24
_diffrn_measured_fraction_theta_full 1.000
_diffrn_measured_fraction_theta_max 0.996
_diffrn_measurement_device_type 'Bruker D8 VENTURE Kappa Duo PHOTON 100 CMOS'
_diffrn_measurement_method '\f and \w scans'
_diffrn_radiation_type CuK\a
_diffrn_radiation_wavelength 1.54178
_diffrn_reflns_av_R_equivalents 0.1244
_diffrn_reflns_av_unetI/netI 0.0560
_diffrn_reflns_laue_measured_fraction_full 1.000
_diffrn_reflns_laue_measured_fraction_max 0.996
_diffrn_reflns_limit_h_max 30
_diffrn_reflns_limit_h_min -30
_diffrn_reflns_limit_k_max 24
_diffrn_reflns_limit_k_min -24
_diffrn_reflns_limit_l_max 22
_diffrn_reflns_limit_l_min -24
_diffrn_reflns_number 177942
_diffrn_reflns_point_group_measured_fraction_full 1.000
_diffrn_reflns_point_group_measured_fraction_max 0.996
_diffrn_reflns_theta_full 67.679
_diffrn_reflns_theta_max 74.913
_diffrn_reflns_theta_min 2.877
_diffrn_source 'I\mS HB micro-focus sealed tube'
_exptl_absorpt_coefficient_mu 2.172
_exptl_absorpt_correction_T_max 0.7538
_exptl_absorpt_correction_T_min 0.6800
_exptl_absorpt_correction_type multi-scan
_exptl_absorpt_process_details 'SADABS-2014/4 (Sheldrick, 2014)'
_exptl_crystal_colour colourless
_exptl_crystal_density_diffrn 1.164
_exptl_crystal_density_method 'not measured'
_exptl_crystal_description Block
_exptl_crystal_F_000 3605
_exptl_crystal_size_max 0.200
_exptl_crystal_size_mid 0.100
_exptl_crystal_size_min 0.050
_refine_diff_density_max 1.282
_refine_diff_density_min -0.752
_refine_diff_density_rms 0.094
_refine_ls_extinction_method none
_refine_ls_goodness_of_fit_ref 1.072
_refine_ls_hydrogen_treatment mixed
_refine_ls_matrix_type full
_refine_ls_number_parameters 1232
_refine_ls_number_reflns 19668
_refine_ls_number_restraints 897
_refine_ls_restrained_S_all 1.088
_refine_ls_R_factor_all 0.0915
_refine_ls_R_factor_gt 0.0652
_refine_ls_shift/su_max 0.002
_refine_ls_shift/su_mean 0.000
_refine_ls_structure_factor_coef Fsqd
_refine_ls_weighting_details 'w=1/[\s^2^(Fo^2^)+(0.0694P)^2^+27.0617P] where P=(Fo^2^+2Fc^2^)/3'
_refine_ls_weighting_scheme calc
_refine_ls_wR_factor_gt 0.1551
_refine_ls_wR_factor_ref 0.1704
_reflns_Friedel_coverage 0.000
_reflns_number_gt 14985
_reflns_number_total 19668
_reflns_threshold_expression 'I > 2\s(I)'
_cod_data_source_file ja5b06695_si_002.cif
_cod_data_source_block P15063
_cod_database_code 4124280
_shelx_shelxl_version_number 2014/7
_shelx_space_group_comment
; 
The symmetry employed for this shelxl refinement is uniquely defined 
by the following loop, which should always be used as a source of 
symmetry information in preference to the above space-group names. 
They are only intended as comments. 
;
_shelx_estimated_absorpt_t_min 0.671
_shelx_estimated_absorpt_t_max 0.899

loop_
_space_group_symop_operation_xyz
'x, y, z'
'-x, y+1/2, -z+1/2'
'-x, -y, -z'
'x, -y-1/2, z-1/2'

loop_
_atom_site_label
_atom_site_type_symbol
_atom_site_fract_x
_atom_site_fract_y
_atom_site_fract_z
_atom_site_U_iso_or_equiv
_atom_site_adp_type
_atom_site_occupancy
_atom_site_site_symmetry_order
_atom_site_calc_flag
_atom_site_refinement_flags_posn
_atom_site_refinement_flags_adp
_atom_site_refinement_flags_occupancy
_atom_site_disorder_assembly
_atom_site_disorder_group
N5 N 0.65892(16) 0.5037(2) 0.58549(19) 0.0298(8) Uani 1 1 d D . . . .
H5N1 H 0.647(2) 0.5471(14) 0.589(3) 0.045 Uiso 1 1 d D U . . .
H5N3 H 0.6276(14) 0.479(3) 0.579(3) 0.045 Uiso 1 1 d D U . . .
H5N2 H 0.677(2) 0.490(3) 0.5490(19) 0.045 Uiso 1 1 d D U . . .
N6 N 0.73720(15) 0.46203(18) 0.79048(19) 0.0267(7) Uani 1 1 d D . . . .
H6N1 H 0.7687(13) 0.439(2) 0.793(3) 0.032 Uiso 1 1 d D U . . .
H6N2 H 0.7126(16) 0.441(2) 0.817(2) 0.032 Uiso 1 1 d D U . . .
N7 N 0.69008(14) 0.57176(18) 0.71807(18) 0.0252(7) Uani 1 1 d D . . . .
H7N1 H 0.697(2) 0.603(2) 0.6859(19) 0.030 Uiso 1 1 d D U . . .
H7N2 H 0.6541(9) 0.577(3) 0.727(2) 0.030 Uiso 1 1 d D U . . .
N8 N 0.78403(18) 0.5354(2) 0.9145(2) 0.0383(9) Uani 1 1 d D . . . .
H8N1 H 0.786(3) 0.4894(11) 0.919(3) 0.057 Uiso 1 1 d D U . . .
H8N2 H 0.8200(9) 0.543(3) 0.918(3) 0.057 Uiso 1 1 d D U . . .
H8N3 H 0.772(2) 0.555(3) 0.952(2) 0.057 Uiso 1 1 d D U . . .
Zr1 Zr 0.70883(2) 0.46319(2) 0.68185(2) 0.02202(9) Uani 1 1 d . . . . .
C1 C 0.71805(16) 0.3676(2) 0.6238(2) 0.0232(8) Uani 1 1 d . . . . .
C51 C 0.71124(18) 0.3226(2) 0.5608(2) 0.0302(9) Uani 1 1 d . . . . .
H51A H 0.7469 0.3031 0.5486 0.036 Uiso 1 1 calc R U . . .
H51B H 0.6865 0.2844 0.5714 0.036 Uiso 1 1 calc R U . . .
C52 C 0.68877(18) 0.3616(2) 0.5010(2) 0.0302(9) Uani 1 1 d . . . . .
C53 C 0.7222(2) 0.3960(3) 0.4570(3) 0.0441(12) Uani 1 1 d . . . . .
H53 H 0.7604 0.3934 0.4630 0.053 Uiso 1 1 calc R U . . .
C54 C 0.7009(3) 0.4344(4) 0.4039(3) 0.0606(17) Uani 1 1 d . . . . .
H54 H 0.7243 0.4580 0.3740 0.073 Uiso 1 1 calc R U . . .
C55 C 0.6451(3) 0.4378(3) 0.3951(3) 0.0565(16) Uani 1 1 d . . . . .
H55 H 0.6301 0.4638 0.3591 0.068 Uiso 1 1 calc R U . . .
C56 C 0.6114(2) 0.4035(3) 0.4388(3) 0.0506(14) Uani 1 1 d . . . . .
H56 H 0.5732 0.4060 0.4326 0.061 Uiso 1 1 calc R U . . .
C57 C 0.6327(2) 0.3656(3) 0.4915(3) 0.0390(11) Uani 1 1 d . . . . .
H57 H 0.6090 0.3422 0.5212 0.047 Uiso 1 1 calc R U . . .
N1 N 0.69771(13) 0.33818(17) 0.68782(17) 0.0226(7) Uani 1 1 d . . . . .
O1 O 0.62963(11) 0.43897(14) 0.70756(15) 0.0239(6) Uani 1 1 d . . . . .
C11 C 0.60698(17) 0.3771(2) 0.7036(2) 0.0224(8) Uani 1 1 d . . . . .
C12 C 0.55082(16) 0.3659(2) 0.7099(2) 0.0225(8) Uani 1 1 d . . . . .
C17 C 0.51239(16) 0.4251(2) 0.7258(2) 0.0254(8) Uani 1 1 d . . . . .
C18 C 0.51339(18) 0.4769(2) 0.6676(2) 0.0311(10) Uani 1 1 d . . . . .
H18A H 0.5495 0.4975 0.6648 0.047 Uiso 1 1 calc R U . . .
H18B H 0.4864 0.5125 0.6759 0.047 Uiso 1 1 calc R U . . .
H18C H 0.5049 0.4538 0.6250 0.047 Uiso 1 1 calc R U . . .
C19 C 0.45398(17) 0.4018(2) 0.7359(2) 0.0311(10) Uani 1 1 d . . . . .
H19A H 0.4409 0.3791 0.6949 0.047 Uiso 1 1 calc R U . . .
H19B H 0.4310 0.4413 0.7454 0.047 Uiso 1 1 calc R U . . .
H19C H 0.4524 0.3699 0.7739 0.047 Uiso 1 1 calc R U . . .
C20 C 0.53057(18) 0.4590(2) 0.7922(2) 0.0289(9) Uani 1 1 d . . . . .
H20A H 0.5315 0.4249 0.8282 0.043 Uiso 1 1 calc R U . . .
H20B H 0.5049 0.4951 0.8040 0.043 Uiso 1 1 calc R U . . .
H20C H 0.5668 0.4786 0.7865 0.043 Uiso 1 1 calc R U . . .
C13 C 0.53245(18) 0.2984(2) 0.7042(2) 0.0289(9) Uani 1 1 d . . . . .
H13 H 0.4947 0.2902 0.7089 0.035 Uiso 1 1 calc R U . . .
C14 C 0.56604(18) 0.2428(2) 0.6919(2) 0.0306(10) Uani 1 1 d . . . . .
C21 C 0.5442(2) 0.1697(2) 0.6849(3) 0.0427(13) Uani 1 1 d . . . . .
C22 C 0.4837(2) 0.1649(3) 0.6919(4) 0.0560(16) Uani 1 1 d . . . . .
H22A H 0.4719 0.1186 0.6808 0.084 Uiso 1 1 calc R U . . .
H22B H 0.4663 0.1973 0.6611 0.084 Uiso 1 1 calc R U . . .
H22C H 0.4735 0.1756 0.7384 0.084 Uiso 1 1 calc R U . . .
C23 C 0.5747(3) 0.1229(3) 0.7310(4) 0.068(2) Uani 1 1 d . . . . .
H23A H 0.5675 0.1355 0.7780 0.102 Uiso 1 1 calc R U . . .
H23B H 0.6137 0.1266 0.7221 0.102 Uiso 1 1 calc R U . . .
H23C H 0.5628 0.0760 0.7232 0.102 Uiso 1 1 calc R U . . .
C24 C 0.5561(3) 0.1441(3) 0.6108(4) 0.0623(17) Uani 1 1 d . . . . .
H24A H 0.5455 0.0962 0.6066 0.093 Uiso 1 1 calc R U . . .
H24B H 0.5949 0.1488 0.6013 0.093 Uiso 1 1 calc R U . . .
H24C H 0.5352 0.1715 0.5785 0.093 Uiso 1 1 calc R U . . .
C15 C 0.62163(18) 0.2554(2) 0.6862(2) 0.0298(9) Uani 1 1 d . . . . .
H15 H 0.6460 0.2188 0.6780 0.036 Uiso 1 1 calc R U . . .
C16 C 0.64134(16) 0.3214(2) 0.6925(2) 0.0246(8) Uani 1 1 d . . . . .
C2 C 0.73966(17) 0.2985(2) 0.7184(2) 0.0282(9) Uani 1 1 d . . . . .
C3 C 0.7383(2) 0.2483(3) 0.7666(3) 0.0379(11) Uani 1 1 d . . . . .
H3 H 0.7049 0.2309 0.7829 0.045 Uiso 1 1 calc R U . . .
C4 C 0.7882(2) 0.2238(3) 0.7910(3) 0.0507(15) Uani 1 1 d . . . . .
H4 H 0.7888 0.1891 0.8243 0.061 Uiso 1 1 calc R U . . .
C5 C 0.8362(2) 0.2497(3) 0.7671(3) 0.0511(15) Uani 1 1 d . . . . .
H5 H 0.8694 0.2320 0.7841 0.061 Uiso 1 1 calc R U . . .
C6 C 0.83750(19) 0.3013(3) 0.7186(3) 0.0387(11) Uani 1 1 d . . . . .
H6 H 0.8709 0.3195 0.7030 0.046 Uiso 1 1 calc R U . . .
C7 C 0.78829(18) 0.3248(2) 0.6942(2) 0.0294(9) Uani 1 1 d . . . . .
N2 N 0.77504(13) 0.37853(18) 0.64876(18) 0.0247(7) Uani 1 1 d . . . . .
O2 O 0.76947(12) 0.50941(15) 0.62617(15) 0.0281(6) Uani 1 1 d . . . . .
C31 C 0.80716(17) 0.4761(2) 0.5890(2) 0.0275(9) Uani 1 1 d . . . . .
C32 C 0.83964(17) 0.5079(2) 0.5402(2) 0.0292(9) Uani 1 1 d . . . . .
C37 C 0.83402(19) 0.5843(3) 0.5247(2) 0.0348(10) Uani 1 1 d . . . . .
C38 C 0.8715(2) 0.6058(3) 0.4666(3) 0.0491(14) Uani 1 1 d . . . . .
H38A H 0.8676 0.6547 0.4585 0.074 Uiso 1 1 calc R U . . .
H38B H 0.8615 0.5806 0.4257 0.074 Uiso 1 1 calc R U . . .
H38C H 0.9092 0.5956 0.4788 0.074 Uiso 1 1 calc R U . . .
C39 C 0.8491(2) 0.6257(3) 0.5869(3) 0.0451(13) Uani 1 1 d . . . . .
H39A H 0.8869 0.6165 0.5994 0.068 Uiso 1 1 calc R U . . .
H39B H 0.8253 0.6132 0.6243 0.068 Uiso 1 1 calc R U . . .
H39C H 0.8448 0.6743 0.5769 0.068 Uiso 1 1 calc R U . . .
C40 C 0.7754(2) 0.5997(3) 0.5032(3) 0.0452(13) Uani 1 1 d . . . . .
H40A H 0.7510 0.5905 0.5409 0.068 Uiso 1 1 calc R U . . .
H40B H 0.7654 0.5708 0.4648 0.068 Uiso 1 1 calc R U . . .
H40C H 0.7724 0.6477 0.4901 0.068 Uiso 1 1 calc R U . . .
C33 C 0.87811(18) 0.4667(3) 0.5084(2) 0.0344(10) Uani 1 1 d . . . . .
H33 H 0.9010 0.4875 0.4759 0.041 Uiso 1 1 calc R U . . .
C34 C 0.88523(18) 0.3979(3) 0.5208(2) 0.0338(10) Uani 1 1 d D . . . .
C41 C 0.92831(19) 0.3545(3) 0.4846(3) 0.0436(12) Uani 1 1 d D U . . .
C42 C 0.9665(3) 0.3225(4) 0.5377(4) 0.059(2) Uani 0.820(8) 1 d D U P A 1
H42A H 0.9452 0.2951 0.5693 0.089 Uiso 0.820(8) 1 calc R U P A 1
H42B H 0.9931 0.2934 0.5151 0.089 Uiso 0.820(8) 1 calc R U P A 1
H42C H 0.9854 0.3587 0.5625 0.089 Uiso 0.820(8) 1 calc R U P A 1
C43 C 0.9637(3) 0.3960(4) 0.4376(4) 0.059(2) Uani 0.820(8) 1 d D U P A 1
H43A H 0.9815 0.4325 0.4632 0.088 Uiso 0.820(8) 1 calc R U P A 1
H43B H 0.9914 0.3665 0.4176 0.088 Uiso 0.820(8) 1 calc R U P A 1
H43C H 0.9413 0.4159 0.4018 0.088 Uiso 0.820(8) 1 calc R U P A 1
C44 C 0.9004(3) 0.2976(4) 0.4455(4) 0.069(3) Uani 0.820(8) 1 d D U P A 1
H44A H 0.8776 0.2711 0.4762 0.104 Uiso 0.820(8) 1 calc R U P A 1
H44B H 0.8778 0.3172 0.4097 0.104 Uiso 0.820(8) 1 calc R U P A 1
H44C H 0.9279 0.2678 0.4255 0.104 Uiso 0.820(8) 1 calc R U P A 1
C42A C 0.9155(8) 0.3599(10) 0.4099(7) 0.061(7) Uani 0.180(8) 1 d D U P A 2
H42D H 0.9164 0.4078 0.3962 0.091 Uiso 0.180(8) 1 calc R U P A 2
H42E H 0.9426 0.3343 0.3842 0.091 Uiso 0.180(8) 1 calc R U P A 2
H42F H 0.8794 0.3411 0.4010 0.091 Uiso 0.180(8) 1 calc R U P A 2
C43A C 0.9271(8) 0.2803(7) 0.5066(10) 0.055(7) Uani 0.180(8) 1 d D U P A 2
H43D H 0.9354 0.2773 0.5549 0.083 Uiso 0.180(8) 1 calc R U P A 2
H43E H 0.8910 0.2613 0.4979 0.083 Uiso 0.180(8) 1 calc R U P A 2
H43F H 0.9542 0.2545 0.4811 0.083 Uiso 0.180(8) 1 calc R U P A 2
C44A C 0.9848(7) 0.3820(11) 0.5016(9) 0.066(8) Uani 0.180(8) 1 d D U P A 2
H44D H 0.9914 0.3776 0.5502 0.100 Uiso 0.180(8) 1 calc R U P A 2
H44E H 1.0122 0.3560 0.4769 0.100 Uiso 0.180(8) 1 calc R U P A 2
H44F H 0.9870 0.4301 0.4887 0.100 Uiso 0.180(8) 1 calc R U P A 2
C35 C 0.85096(17) 0.3669(2) 0.5677(2) 0.0293(9) Uani 1 1 d . . . . .
H35 H 0.8537 0.3195 0.5766 0.035 Uiso 1 1 calc R U . . .
C36 C 0.81302(17) 0.4063(2) 0.6009(2) 0.0263(9) Uani 1 1 d . . . . .
Zr2 Zr 0.73907(2) 0.57687(2) 0.81394(2) 0.02437(10) Uani 1 1 d . . . . .
C101 C 0.76003(16) 0.6825(2) 0.8439(2) 0.0260(9) Uani 1 1 d D U . . .
C151 C 0.78654(18) 0.7350(3) 0.8899(2) 0.0337(9) Uani 1 1 d D U . . .
H51C H 0.8061 0.7687 0.8619 0.040 Uiso 0.572(19) 1 calc R U P B 1
H51D H 0.7580 0.7595 0.9150 0.040 Uiso 0.572(19) 1 calc R U P B 1
H51E H 0.8106 0.7648 0.8631 0.040 Uiso 0.428(19) 1 calc R U P B 2
H51F H 0.7582 0.7638 0.9107 0.040 Uiso 0.428(19) 1 calc R U P B 2
C152 C 0.8254(6) 0.7038(13) 0.9389(7) 0.043(2) Uani 0.572(19) 1 d D U P B 1
C153 C 0.8799(5) 0.6964(10) 0.9217(8) 0.053(3) Uani 0.572(19) 1 d D U P B 1
H153 H 0.8922 0.7134 0.8796 0.063 Uiso 0.572(19) 1 calc R U P B 1
C154 C 0.9161(6) 0.6649(9) 0.9647(7) 0.065(3) Uani 0.572(19) 1 d D U P B 1
H154 H 0.9530 0.6590 0.9525 0.078 Uiso 0.572(19) 1 calc R U P B 1
C155 C 0.8969(6) 0.6420(9) 1.0270(7) 0.070(3) Uani 0.572(19) 1 d D U P B 1
H155 H 0.9212 0.6193 1.0568 0.084 Uiso 0.572(19) 1 calc R U P B 1
C156 C 0.8427(6) 0.6515(9) 1.0467(6) 0.064(3) Uani 0.572(19) 1 d D U P B 1
H156 H 0.8304 0.6363 1.0895 0.077 Uiso 0.572(19) 1 calc R U P B 1
C157 C 0.8078(6) 0.6835(11) 1.0020(8) 0.051(3) Uani 0.572(19) 1 d D U P B 1
H157 H 0.7713 0.6917 1.0147 0.061 Uiso 0.572(19) 1 calc R U P B 1
C52B C 0.8194(7) 0.6996(18) 0.9448(10) 0.044(3) Uani 0.428(19) 1 d D U P B 2
C53B C 0.8730(7) 0.6772(13) 0.9358(10) 0.055(4) Uani 0.428(19) 1 d D U P B 2
H53B H 0.8916 0.6897 0.8958 0.066 Uiso 0.428(19) 1 calc R U P B 2
C54B C 0.8998(7) 0.6377(12) 0.9829(10) 0.065(3) Uani 0.428(19) 1 d D U P B 2
H54B H 0.9368 0.6260 0.9768 0.078 Uiso 0.428(19) 1 calc R U P B 2
C55B C 0.8714(8) 0.6151(12) 1.0402(8) 0.068(4) Uani 0.428(19) 1 d D U P B 2
H55B H 0.8886 0.5857 1.0718 0.081 Uiso 0.428(19) 1 calc R U P B 2
C56B C 0.8177(8) 0.6361(11) 1.0504(8) 0.062(4) Uani 0.428(19) 1 d D U P B 2
H56B H 0.7987 0.6228 1.0898 0.074 Uiso 0.428(19) 1 calc R U P B 2
C57B C 0.7926(8) 0.6767(16) 1.0022(10) 0.051(3) Uani 0.428(19) 1 d D U P B 2
H57B H 0.7558 0.6893 1.0085 0.061 Uiso 0.428(19) 1 calc R U P B 2
N3 N 0.70104(13) 0.69171(18) 0.82864(18) 0.0236(7) Uani 1 1 d . . . . .
O3 O 0.67609(12) 0.57521(15) 0.88468(15) 0.0267(6) Uani 1 1 d . . . . .
C111 C 0.65323(17) 0.6304(2) 0.9125(2) 0.0265(9) Uani 1 1 d . . . . .
C112 C 0.61800(17) 0.6284(2) 0.9694(2) 0.0282(9) Uani 1 1 d . . . . .
C117 C 0.60464(19) 0.5604(2) 1.0038(2) 0.0315(10) Uani 1 1 d . . . . .
C118 C 0.6569(2) 0.5278(3) 1.0308(3) 0.0411(12) Uani 1 1 d . . . . .
H11A H 0.6820 0.5200 0.9933 0.062 Uiso 1 1 calc R U . . .
H11B H 0.6483 0.4843 1.0523 0.062 Uiso 1 1 calc R U . . .
H11C H 0.6739 0.5583 1.0639 0.062 Uiso 1 1 calc R U . . .
C119 C 0.5653(2) 0.5695(3) 1.0625(3) 0.0419(12) Uani 1 1 d . . . . .
H11D H 0.5823 0.5977 1.0975 0.063 Uiso 1 1 calc R U . . .
H11E H 0.5563 0.5248 1.0814 0.063 Uiso 1 1 calc R U . . .
H11F H 0.5321 0.5917 1.0462 0.063 Uiso 1 1 calc R U . . .
C120 C 0.5774(2) 0.5124(2) 0.9521(2) 0.0344(10) Uani 1 1 d . . . . .
H12A H 0.5426 0.5318 0.9375 0.052 Uiso 1 1 calc R U . . .
H12B H 0.5711 0.4679 0.9730 0.052 Uiso 1 1 calc R U . . .
H12C H 0.6011 0.5069 0.9129 0.052 Uiso 1 1 calc R U . . .
C113 C 0.59689(17) 0.6905(2) 0.9916(2) 0.0294(9) Uani 1 1 d . . . . .
H113 H 0.5728 0.6895 1.0288 0.035 Uiso 1 1 calc R U . . .
C114 C 0.60854(17) 0.7537(2) 0.9633(2) 0.0282(9) Uani 1 1 d . . . . .
C121 C 0.58215(18) 0.8189(2) 0.9915(2) 0.0317(10) Uani 1 1 d . . . . .
C122 C 0.5211(2) 0.8176(3) 0.9761(3) 0.0435(12) Uani 1 1 d . . . . .
H12D H 0.5043 0.7796 1.0003 0.065 Uiso 1 1 calc R U . . .
H12E H 0.5154 0.8118 0.9275 0.065 Uiso 1 1 calc R U . . .
H12F H 0.5047 0.8605 0.9908 0.065 Uiso 1 1 calc R U . . .
C123 C 0.6060(2) 0.8832(2) 0.9591(3) 0.0374(11) Uani 1 1 d . . . . .
H12G H 0.5993 0.8823 0.9103 0.056 Uiso 1 1 calc R U . . .
H12H H 0.6451 0.8849 0.9677 0.056 Uiso 1 1 calc R U . . .
H12I H 0.5887 0.9236 0.9786 0.056 Uiso 1 1 calc R U . . .
C124 C 0.5914(2) 0.8237(3) 1.0680(3) 0.0425(12) Uani 1 1 d . . . . .
H12J H 0.5751 0.8658 1.0851 0.064 Uiso 1 1 calc R U . . .
H12K H 0.6304 0.8239 1.0777 0.064 Uiso 1 1 calc R U . . .
H12L H 0.5745 0.7845 1.0902 0.064 Uiso 1 1 calc R U . . .
C115 C 0.64363(17) 0.7549(2) 0.9087(2) 0.0260(9) Uani 1 1 d . . . . .
H115 H 0.6533 0.7968 0.8881 0.031 Uiso 1 1 calc R U . . .
C116 C 0.66433(16) 0.6938(2) 0.8846(2) 0.0267(9) Uani 1 1 d . . . . .
C102 C 0.69451(16) 0.7312(2) 0.7704(2) 0.0242(8) Uani 1 1 d . . . . .
C103 C 0.64974(18) 0.7650(2) 0.7442(2) 0.0314(10) Uani 1 1 d . . . . .
H103 H 0.6168 0.7680 0.7687 0.038 Uiso 1 1 calc R U . . .
C104 C 0.6549(2) 0.7946(3) 0.6801(3) 0.0366(11) Uani 1 1 d . . . . .
H104 H 0.6250 0.8186 0.6611 0.044 Uiso 1 1 calc R U . . .
C105 C 0.7026(2) 0.7894(3) 0.6442(3) 0.0383(11) Uani 1 1 d . . . . .
H105 H 0.7051 0.8102 0.6011 0.046 Uiso 1 1 calc R U . . .
C106 C 0.74749(19) 0.7539(2) 0.6704(2) 0.0329(10) Uani 1 1 d . . . . .
H106 H 0.7800 0.7493 0.6452 0.039 Uiso 1 1 calc R U . . .
C107 C 0.74275(17) 0.7263(2) 0.7336(2) 0.0268(9) Uani 1 1 d . . . . .
N4 N 0.77721(14) 0.68254(18) 0.77176(19) 0.0258(7) Uani 1 1 d . . . . .
O4 O 0.81898(12) 0.56160(16) 0.78189(16) 0.0308(7) Uani 1 1 d . . . . .
C131 C 0.85470(17) 0.6108(2) 0.7674(2) 0.0310(10) Uani 1 1 d . . . . .
C132 C 0.91075(19) 0.6004(3) 0.7593(3) 0.0394(12) Uani 1 1 d . . . . .
C137 C 0.9357(2) 0.5285(3) 0.7647(3) 0.0546(16) Uani 1 1 d . . . . .
C138 C 0.9974(2) 0.5303(4) 0.7525(5) 0.085(3) Uani 1 1 d . . . . .
H13A H 1.0045 0.5472 0.7068 0.128 Uiso 1 1 calc R U . . .
H13B H 1.0123 0.4843 0.7572 0.128 Uiso 1 1 calc R U . . .
H13C H 1.0147 0.5605 0.7856 0.128 Uiso 1 1 calc R U . . .
C139 C 0.9102(2) 0.4825(3) 0.7107(3) 0.0532(15) Uani 1 1 d . . . . .
H13D H 0.8708 0.4803 0.7175 0.080 Uiso 1 1 calc R U . . .
H13E H 0.9256 0.4367 0.7143 0.080 Uiso 1 1 calc R U . . .
H13F H 0.9177 0.5012 0.6659 0.080 Uiso 1 1 calc R U . . .
C140 C 0.9243(3) 0.4983(4) 0.8351(4) 0.069(2) Uani 1 1 d . . . . .
H14A H 0.9383 0.5293 0.8699 0.103 Uiso 1 1 calc R U . . .
H14B H 0.9423 0.4540 0.8393 0.103 Uiso 1 1 calc R U . . .
H14C H 0.8851 0.4926 0.8408 0.103 Uiso 1 1 calc R U . . .
C133 C 0.94263(19) 0.6571(3) 0.7473(3) 0.0477(14) Uani 1 1 d . . . . .
H133 H 0.9806 0.6505 0.7432 0.057 Uiso 1 1 calc R U . . .
C134 C 0.92279(19) 0.7234(3) 0.7408(3) 0.0448(14) Uani 1 1 d D . . . .
C141 C 0.9592(4) 0.7853(5) 0.7234(6) 0.066(4) Uani 0.619(9) 1 d D U P C 1
C142 C 0.9289(3) 0.8536(4) 0.7183(6) 0.058(3) Uani 0.619(9) 1 d D U P C 1
H14D H 0.9092 0.8620 0.7603 0.086 Uiso 0.619(9) 1 calc R U P C 1
H14E H 0.9551 0.8904 0.7110 0.086 Uiso 0.619(9) 1 calc R U P C 1
H14F H 0.9032 0.8520 0.6805 0.086 Uiso 0.619(9) 1 calc R U P C 1
C143 C 0.9888(6) 0.7757(6) 0.6568(7) 0.105(5) Uani 0.619(9) 1 d D U P C 1
H14G H 0.9623 0.7708 0.6202 0.157 Uiso 0.619(9) 1 calc R U P C 1
H14H H 1.0119 0.8154 0.6482 0.157 Uiso 0.619(9) 1 calc R U P C 1
H14I H 1.0114 0.7347 0.6592 0.157 Uiso 0.619(9) 1 calc R U P C 1
C144 C 1.0013(5) 0.7927(6) 0.7804(7) 0.094(4) Uani 0.619(9) 1 d D U P C 1
H14J H 0.9826 0.7989 0.8235 0.141 Uiso 0.619(9) 1 calc R U P C 1
H14K H 1.0238 0.7517 0.7826 0.141 Uiso 0.619(9) 1 calc R U P C 1
H14L H 1.0243 0.8324 0.7715 0.141 Uiso 0.619(9) 1 calc R U P C 1
C41B C 0.9632(5) 0.7822(7) 0.7386(7) 0.047(5) Uani 0.381(9) 1 d D U P C 2
C42B C 1.0216(4) 0.7597(7) 0.7376(7) 0.041(3) Uani 0.381(9) 1 d D U P C 2
H42G H 1.0303 0.7356 0.7796 0.062 Uiso 0.381(9) 1 calc R U P C 2
H42H H 1.0274 0.7292 0.6991 0.062 Uiso 0.381(9) 1 calc R U P C 2
H42I H 1.0452 0.7996 0.7332 0.062 Uiso 0.381(9) 1 calc R U P C 2
C43B C 0.9542(5) 0.8291(7) 0.7994(7) 0.046(4) Uani 0.381(9) 1 d D U P C 2
H43G H 0.9162 0.8438 0.8002 0.069 Uiso 0.381(9) 1 calc R U P C 2
H43H H 0.9628 0.8044 0.8411 0.069 Uiso 0.381(9) 1 calc R U P C 2
H43I H 0.9779 0.8690 0.7957 0.069 Uiso 0.381(9) 1 calc R U P C 2
C44B C 0.9493(6) 0.8196(9) 0.6737(8) 0.064(5) Uani 0.381(9) 1 d D U P C 2
H44G H 0.9112 0.8341 0.6748 0.097 Uiso 0.381(9) 1 calc R U P C 2
H44H H 0.9727 0.8597 0.6693 0.097 Uiso 0.381(9) 1 calc R U P C 2
H44I H 0.9549 0.7892 0.6352 0.097 Uiso 0.381(9) 1 calc R U P C 2
C135 C 0.86680(19) 0.7327(3) 0.7471(3) 0.0357(11) Uani 1 1 d . . . . .
H135 H 0.8513 0.7767 0.7424 0.043 Uiso 1 1 calc R U . . .
C136 C 0.83447(16) 0.6770(2) 0.7600(2) 0.0285(9) Uani 1 1 d . . . . .
C11S C 0.7628(5) 0.1647(6) 0.4372(7) 0.166(4) Uani 1 1 d D U . . .
H11G H 0.7848 0.1392 0.4699 0.249 Uiso 1 1 calc R U . . .
H11H H 0.7707 0.1484 0.3915 0.249 Uiso 1 1 calc R U . . .
H11I H 0.7716 0.2132 0.4404 0.249 Uiso 1 1 calc R U . . .
C12S C 0.7038(5) 0.1543(5) 0.4521(6) 0.151(3) Uani 1 1 d D U . . .
H12M H 0.6962 0.1048 0.4502 0.181 Uiso 1 1 calc R U . . .
H12N H 0.6971 0.1695 0.4989 0.181 Uiso 1 1 calc R U . . .
C13S C 0.6650(4) 0.1892(5) 0.4075(5) 0.148(3) Uani 1 1 d D U . . .
H13G H 0.6686 0.1698 0.3616 0.177 Uiso 1 1 calc R U . . .
H13H H 0.6754 0.2377 0.4049 0.177 Uiso 1 1 calc R U . . .
C14S C 0.6068(4) 0.1854(5) 0.4269(6) 0.147(3) Uani 1 1 d D U . . .
H14M H 0.5960 0.1369 0.4287 0.177 Uiso 1 1 calc R U . . .
H14N H 0.6030 0.2044 0.4729 0.177 Uiso 1 1 calc R U . . .
C15S C 0.5690(5) 0.2214(5) 0.3818(5) 0.149(4) Uani 1 1 d D U . . .
H15A H 0.5319 0.2162 0.3985 0.223 Uiso 1 1 calc R U . . .
H15B H 0.5785 0.2699 0.3806 0.223 Uiso 1 1 calc R U . . .
H15C H 0.5715 0.2023 0.3363 0.223 Uiso 1 1 calc R U . . .
C21S C 0.7742(8) 0.0872(12) 0.6174(11) 0.217(7) Uani 0.794(5) 1 d D U P D 1
H21A H 0.7365 0.1031 0.6169 0.325 Uiso 0.794(5) 1 calc R U P D 1
H21B H 0.7796 0.0546 0.5807 0.325 Uiso 0.794(5) 1 calc R U P D 1
H21C H 0.7821 0.0652 0.6607 0.325 Uiso 0.794(5) 1 calc R U P D 1
C22S C 0.8102(8) 0.1446(10) 0.6085(13) 0.233(6) Uani 0.794(5) 1 d D U P D 1
H22D H 0.7992 0.1667 0.5656 0.280 Uiso 0.794(5) 1 calc R U P D 1
H22E H 0.8017 0.1773 0.6450 0.280 Uiso 0.794(5) 1 calc R U P D 1
C23S C 0.8682(8) 0.1386(11) 0.6068(11) 0.232(6) Uani 0.794(5) 1 d D U P D 1
H23D H 0.8812 0.1357 0.6541 0.279 Uiso 0.794(5) 1 calc R U P D 1
H23E H 0.8827 0.1815 0.5879 0.279 Uiso 0.794(5) 1 calc R U P D 1
C24S C 0.8925(9) 0.0830(10) 0.5701(13) 0.225(6) Uani 0.794(5) 1 d D U P D 1
H24D H 0.8949 0.0437 0.6014 0.270 Uiso 0.794(5) 1 calc R U P D 1
H24E H 0.8668 0.0699 0.5338 0.270 Uiso 0.794(5) 1 calc R U P D 1
C25S C 0.9443(8) 0.0913(11) 0.5402(12) 0.231(8) Uani 0.794(5) 1 d D U P D 1
H25A H 0.9548 0.0491 0.5175 0.346 Uiso 0.794(5) 1 calc R U P D 1
H25B H 0.9428 0.1285 0.5073 0.346 Uiso 0.794(5) 1 calc R U P D 1
H25C H 0.9711 0.1022 0.5753 0.346 Uiso 0.794(5) 1 calc R U P D 1
C31S C 0.7045(4) -0.0383(5) 0.7342(5) 0.083(3) Uani 0.794(5) 1 d D U P D 1
H31A H 0.6681 -0.0584 0.7334 0.125 Uiso 0.794(5) 1 calc R U P D 1
H31B H 0.7028 0.0073 0.7541 0.125 Uiso 0.794(5) 1 calc R U P D 1
H31C H 0.7183 -0.0351 0.6880 0.125 Uiso 0.794(5) 1 calc R U P D 1
C32S C 0.7403(3) -0.0806(4) 0.7739(5) 0.0646(19) Uani 0.794(5) 1 d D U P D 1
H32A H 0.7241 -0.0846 0.8194 0.078 Uiso 0.794(5) 1 calc R U P D 1
H32B H 0.7395 -0.1267 0.7537 0.078 Uiso 0.794(5) 1 calc R U P D 1
C33S C 0.7947(3) -0.0629(4) 0.7828(5) 0.0649(19) Uani 0.794(5) 1 d D U P D 1
H33A H 0.8152 -0.0855 0.7463 0.078 Uiso 0.794(5) 1 calc R U P D 1
H33B H 0.8069 -0.0838 0.8257 0.078 Uiso 0.794(5) 1 calc R U P D 1
C34S C 0.8119(4) 0.0068(5) 0.7843(6) 0.082(2) Uani 0.794(5) 1 d D U P D 1
H34A H 0.7941 0.0291 0.7453 0.099 Uiso 0.794(5) 1 calc R U P D 1
H34B H 0.7956 0.0269 0.8252 0.099 Uiso 0.794(5) 1 calc R U P D 1
C35S C 0.8660(4) 0.0285(7) 0.7837(8) 0.121(5) Uani 0.794(5) 1 d D U P D 1
H35A H 0.8672 0.0784 0.7850 0.181 Uiso 0.794(5) 1 calc R U P D 1
H35B H 0.8851 0.0101 0.8231 0.181 Uiso 0.794(5) 1 calc R U P D 1
H35C H 0.8836 0.0124 0.7424 0.181 Uiso 0.794(5) 1 calc R U P D 1
C41S C 0.7207(12) 0.0219(16) 0.7139(18) 0.075(6) Uani 0.206(5) 1 d D U P D 2
H41A H 0.6971 0.0420 0.7482 0.113 Uiso 0.206(5) 1 calc R U P D 2
H41B H 0.7096 0.0381 0.6692 0.113 Uiso 0.206(5) 1 calc R U P D 2
H41C H 0.7176 -0.0278 0.7155 0.113 Uiso 0.206(5) 1 calc R U P D 2
C42S C 0.7750(13) 0.041(2) 0.7266(18) 0.098(5) Uani 0.206(5) 1 d D U P D 2
H42J H 0.7842 0.0260 0.7729 0.118 Uiso 0.206(5) 1 calc R U P D 2
H42K H 0.7762 0.0915 0.7269 0.118 Uiso 0.206(5) 1 calc R U P D 2
C43S C 0.8183(13) 0.018(2) 0.6827(18) 0.121(6) Uani 0.206(5) 1 d D U P D 2
H43J H 0.8268 -0.0298 0.6952 0.145 Uiso 0.206(5) 1 calc R U P D 2
H43K H 0.8510 0.0454 0.6931 0.145 Uiso 0.206(5) 1 calc R U P D 2
C44S C 0.8097(18) 0.020(3) 0.6094(18) 0.137(6) Uani 0.206(5) 1 d D U P D 2
H44J H 0.7986 -0.0261 0.5946 0.165 Uiso 0.206(5) 1 calc R U P D 2
H44K H 0.7787 0.0508 0.6002 0.165 Uiso 0.206(5) 1 calc R U P D 2
C45S C 0.854(2) 0.041(3) 0.567(2) 0.158(8) Uani 0.206(5) 1 d D U P D 2
H45A H 0.8428 0.0403 0.5199 0.238 Uiso 0.206(5) 1 calc R U P D 2
H45B H 0.8650 0.0877 0.5796 0.238 Uiso 0.206(5) 1 calc R U P D 2
H45C H 0.8850 0.0104 0.5739 0.238 Uiso 0.206(5) 1 calc R U P D 2

loop_
_atom_site_aniso_label
_atom_site_aniso_U_11
_atom_site_aniso_U_22
_atom_site_aniso_U_33
_atom_site_aniso_U_23
_atom_site_aniso_U_13
_atom_site_aniso_U_12
N5 0.032(2) 0.028(2) 0.029(2) -0.0015(16) 0.0002(15) 0.0006(16)
N6 0.0287(19) 0.0189(17) 0.033(2) -0.0027(14) -0.0013(15) 0.0025(14)
N7 0.0214(17) 0.0235(19) 0.0307(19) -0.0015(14) -0.0010(14) 0.0009(14)
N8 0.040(2) 0.041(2) 0.033(2) -0.0031(19) -0.0081(18) 0.010(2)
Zr1 0.01946(17) 0.01987(17) 0.02674(18) 0.00071(13) 0.00139(12) -0.00099(13)
C1 0.021(2) 0.021(2) 0.028(2) -0.0007(16) 0.0021(15) -0.0005(15)
C51 0.027(2) 0.026(2) 0.037(3) -0.0062(18) -0.0001(18) 0.0003(17)
C52 0.031(2) 0.031(2) 0.029(2) -0.0070(18) -0.0009(17) 0.0000(18)
C53 0.042(3) 0.056(3) 0.034(3) -0.002(2) 0.002(2) 0.000(2)
C54 0.076(5) 0.074(5) 0.032(3) 0.005(3) -0.003(3) -0.008(4)
C55 0.074(4) 0.056(4) 0.039(3) -0.004(3) -0.024(3) 0.006(3)
C56 0.047(3) 0.048(3) 0.057(4) -0.012(3) -0.021(3) 0.001(3)
C57 0.038(3) 0.039(3) 0.041(3) -0.009(2) -0.008(2) -0.004(2)
N1 0.0185(16) 0.0222(17) 0.0272(18) 0.0039(13) 0.0028(13) 0.0023(13)
O1 0.0207(14) 0.0181(14) 0.0330(16) -0.0007(11) 0.0023(11) -0.0007(11)
C11 0.026(2) 0.0165(19) 0.025(2) 0.0021(15) 0.0000(15) -0.0031(15)
C12 0.024(2) 0.022(2) 0.022(2) 0.0016(15) 0.0016(15) 0.0000(16)
C17 0.020(2) 0.023(2) 0.033(2) -0.0012(17) 0.0022(16) 0.0005(16)
C18 0.026(2) 0.028(2) 0.039(3) 0.0018(18) -0.0008(18) 0.0053(17)
C19 0.026(2) 0.026(2) 0.042(3) -0.0041(18) 0.0034(18) 0.0000(17)
C20 0.028(2) 0.026(2) 0.033(2) -0.0030(18) 0.0027(17) -0.0040(18)
C13 0.024(2) 0.022(2) 0.040(3) 0.0039(18) -0.0012(17) -0.0020(17)
C14 0.026(2) 0.022(2) 0.044(3) 0.0042(18) 0.0001(18) -0.0030(17)
C21 0.030(3) 0.021(2) 0.078(4) 0.003(2) -0.002(2) -0.0016(19)
C22 0.038(3) 0.027(3) 0.103(5) 0.000(3) -0.007(3) -0.006(2)
C23 0.050(4) 0.036(3) 0.118(6) 0.033(3) -0.031(4) -0.017(3)
C24 0.067(4) 0.039(3) 0.081(5) -0.018(3) 0.003(3) -0.008(3)
C15 0.026(2) 0.020(2) 0.043(3) -0.0014(18) 0.0015(18) 0.0023(17)
C16 0.022(2) 0.023(2) 0.029(2) 0.0022(16) 0.0007(16) -0.0001(16)
C2 0.023(2) 0.030(2) 0.031(2) 0.0038(18) -0.0005(16) 0.0039(17)
C3 0.032(3) 0.038(3) 0.044(3) 0.013(2) 0.003(2) 0.005(2)
C4 0.041(3) 0.057(4) 0.055(3) 0.029(3) 0.004(2) 0.013(3)
C5 0.031(3) 0.063(4) 0.059(4) 0.026(3) 0.000(2) 0.015(3)
C6 0.025(2) 0.048(3) 0.043(3) 0.012(2) -0.0009(19) 0.004(2)
C7 0.025(2) 0.030(2) 0.033(2) 0.0037(18) 0.0014(17) 0.0046(18)
N2 0.0181(16) 0.0260(18) 0.0299(19) 0.0048(14) 0.0030(13) 0.0009(14)
O2 0.0234(15) 0.0270(16) 0.0340(17) 0.0020(12) 0.0045(12) -0.0014(12)
C31 0.021(2) 0.032(2) 0.030(2) -0.0002(17) 0.0032(16) -0.0030(17)
C32 0.024(2) 0.031(2) 0.033(2) 0.0023(18) 0.0022(17) -0.0056(17)
C37 0.029(2) 0.035(3) 0.040(3) 0.010(2) 0.0058(19) -0.0036(19)
C38 0.048(3) 0.040(3) 0.059(4) 0.016(3) 0.014(3) -0.005(2)
C39 0.047(3) 0.035(3) 0.053(3) 0.003(2) 0.005(2) -0.011(2)
C40 0.040(3) 0.042(3) 0.053(3) 0.018(2) 0.003(2) -0.001(2)
C33 0.027(2) 0.046(3) 0.030(2) 0.004(2) 0.0041(18) -0.005(2)
C34 0.023(2) 0.041(3) 0.038(3) -0.002(2) 0.0023(18) 0.0036(19)
C41 0.032(2) 0.053(3) 0.046(3) -0.006(2) 0.013(2) 0.004(2)
C42 0.037(4) 0.074(5) 0.067(4) 0.011(4) 0.017(3) 0.019(3)
C43 0.039(4) 0.069(5) 0.069(5) 0.010(4) 0.031(3) 0.010(3)
C44 0.055(4) 0.084(6) 0.069(5) -0.033(4) 0.027(4) -0.007(4)
C42A 0.057(16) 0.070(17) 0.055(8) -0.010(7) 0.007(7) 0.013(13)
C43A 0.036(14) 0.060(8) 0.070(16) -0.005(8) 0.012(11) 0.007(7)
C44A 0.041(9) 0.082(17) 0.076(17) -0.020(13) 0.013(9) -0.008(10)
C35 0.023(2) 0.032(2) 0.034(2) -0.0019(18) 0.0036(17) 0.0024(17)
C36 0.020(2) 0.032(2) 0.027(2) 0.0018(17) 0.0021(16) -0.0020(17)
Zr2 0.02074(17) 0.02355(18) 0.02882(19) -0.00357(14) -0.00053(13) 0.00229(13)
C101 0.020(2) 0.030(2) 0.029(2) -0.0068(17) 0.0009(15) 0.0015(16)
C151 0.024(2) 0.039(3) 0.038(2) -0.0145(18) 0.0003(17) 0.0001(18)
C152 0.038(4) 0.055(6) 0.036(4) -0.023(4) -0.008(3) 0.011(5)
C153 0.033(4) 0.078(8) 0.047(6) -0.024(5) -0.013(4) 0.009(5)
C154 0.049(5) 0.092(9) 0.053(6) -0.020(6) -0.016(4) 0.023(6)
C155 0.061(6) 0.098(9) 0.051(5) -0.019(5) -0.018(5) 0.031(6)
C156 0.058(6) 0.095(8) 0.039(4) -0.014(4) -0.017(5) 0.020(6)
C157 0.051(6) 0.061(6) 0.039(4) -0.012(4) -0.008(4) 0.016(6)
C52B 0.038(5) 0.058(7) 0.037(5) -0.024(4) -0.010(4) 0.010(5)
C53B 0.042(6) 0.076(9) 0.045(7) -0.022(5) -0.012(5) 0.018(6)
C54B 0.051(6) 0.090(9) 0.054(7) -0.018(6) -0.021(5) 0.024(6)
C55B 0.063(8) 0.093(10) 0.047(6) -0.015(6) -0.024(6) 0.025(7)
C56B 0.062(8) 0.083(9) 0.039(5) -0.014(5) -0.019(6) 0.019(8)
C57B 0.052(7) 0.067(8) 0.033(5) -0.014(5) -0.010(5) 0.015(7)
N3 0.0152(16) 0.0240(18) 0.0317(19) -0.0023(14) 0.0017(13) 0.0015(13)
O3 0.0241(15) 0.0241(15) 0.0320(16) -0.0029(12) 0.0050(12) -0.0019(12)
C111 0.021(2) 0.028(2) 0.030(2) -0.0054(17) -0.0003(16) 0.0016(16)
C112 0.024(2) 0.031(2) 0.030(2) -0.0048(18) -0.0012(16) -0.0049(17)
C117 0.034(2) 0.031(2) 0.030(2) -0.0016(18) 0.0009(18) -0.0075(19)
C118 0.045(3) 0.038(3) 0.040(3) 0.008(2) -0.003(2) -0.010(2)
C119 0.052(3) 0.036(3) 0.038(3) -0.006(2) 0.012(2) -0.014(2)
C120 0.040(3) 0.030(2) 0.033(2) -0.0041(19) -0.0010(19) -0.010(2)
C113 0.024(2) 0.037(2) 0.027(2) -0.0084(18) 0.0029(16) -0.0010(18)
C114 0.023(2) 0.029(2) 0.033(2) -0.0067(18) 0.0003(17) 0.0018(17)
C121 0.030(2) 0.032(2) 0.033(2) -0.0096(19) -0.0006(18) 0.0047(19)
C122 0.033(3) 0.042(3) 0.055(3) -0.011(2) -0.002(2) 0.006(2)
C123 0.042(3) 0.029(2) 0.041(3) -0.004(2) -0.007(2) 0.002(2)
C124 0.054(3) 0.035(3) 0.038(3) -0.009(2) 0.002(2) 0.005(2)
C115 0.023(2) 0.023(2) 0.032(2) -0.0023(17) 0.0005(16) -0.0018(16)
C116 0.0173(19) 0.027(2) 0.036(2) -0.0047(18) 0.0020(16) -0.0013(16)
C102 0.021(2) 0.019(2) 0.032(2) -0.0033(16) -0.0001(16) -0.0030(15)
C103 0.023(2) 0.032(2) 0.039(3) -0.0050(19) -0.0006(18) 0.0033(18)
C104 0.033(2) 0.035(3) 0.041(3) 0.000(2) -0.005(2) 0.012(2)
C105 0.044(3) 0.035(3) 0.036(3) 0.004(2) 0.001(2) 0.007(2)
C106 0.030(2) 0.033(2) 0.036(3) -0.0015(19) 0.0064(18) 0.0005(19)
C107 0.020(2) 0.027(2) 0.034(2) -0.0049(17) -0.0004(16) 0.0008(16)
N4 0.0182(17) 0.0257(19) 0.033(2) -0.0033(15) 0.0011(14) 0.0001(14)
O4 0.0216(15) 0.0290(16) 0.0418(18) -0.0025(13) 0.0014(13) 0.0042(12)
C131 0.021(2) 0.039(3) 0.033(2) -0.0116(19) -0.0033(17) -0.0012(18)
C132 0.026(2) 0.044(3) 0.048(3) -0.020(2) -0.003(2) 0.005(2)
C137 0.026(3) 0.060(4) 0.077(4) -0.016(3) -0.005(3) 0.017(3)
C138 0.027(3) 0.072(5) 0.156(8) -0.033(5) -0.011(4) 0.021(3)
C139 0.043(3) 0.049(3) 0.068(4) -0.016(3) 0.002(3) 0.015(3)
C140 0.061(4) 0.066(4) 0.080(5) -0.009(4) -0.023(3) 0.030(3)
C133 0.017(2) 0.062(4) 0.064(4) -0.029(3) 0.004(2) 0.002(2)
C134 0.025(2) 0.052(3) 0.058(3) -0.026(3) 0.012(2) -0.011(2)
C141 0.023(5) 0.051(7) 0.123(9) -0.029(5) 0.023(5) -0.014(4)
C142 0.032(4) 0.048(5) 0.093(8) -0.020(5) 0.016(4) -0.018(3)
C143 0.112(10) 0.048(7) 0.156(10) -0.017(6) 0.080(8) -0.017(6)
C144 0.044(6) 0.066(8) 0.172(11) -0.020(7) -0.013(7) -0.020(5)
C41B 0.029(8) 0.052(9) 0.061(7) -0.011(6) 0.008(5) -0.016(6)
C42B 0.022(5) 0.054(8) 0.048(8) -0.005(6) 0.009(4) -0.021(5)
C43B 0.032(7) 0.043(7) 0.064(8) -0.007(6) 0.011(5) -0.022(5)
C44B 0.044(8) 0.081(11) 0.068(8) 0.008(7) 0.003(6) -0.019(8)
C135 0.026(2) 0.038(3) 0.043(3) -0.010(2) 0.0073(19) -0.0011(19)
C136 0.0158(19) 0.035(2) 0.034(2) -0.0105(18) 0.0010(16) -0.0028(17)
C11S 0.261(9) 0.088(7) 0.150(10) -0.040(7) 0.067(8) -0.050(8)
C12S 0.264(9) 0.069(6) 0.121(7) -0.003(5) 0.064(7) -0.051(6)
C13S 0.266(8) 0.070(5) 0.108(6) 0.002(4) 0.082(6) -0.040(6)
C14S 0.259(8) 0.068(5) 0.115(7) 0.002(5) 0.063(6) -0.060(6)
C15S 0.270(9) 0.090(7) 0.087(7) -0.034(5) 0.033(7) -0.063(7)
C21S 0.259(13) 0.183(14) 0.206(13) 0.038(12) -0.081(13) -0.047(11)
C22S 0.267(13) 0.195(13) 0.236(13) 0.043(11) -0.021(13) -0.047(11)
C23S 0.268(13) 0.206(13) 0.223(13) 0.066(10) -0.019(12) -0.047(11)
C24S 0.253(13) 0.211(13) 0.212(13) 0.070(11) -0.004(12) -0.056(11)
C25S 0.211(15) 0.209(17) 0.271(19) 0.075(14) -0.033(13) -0.054(13)
C31S 0.083(5) 0.066(5) 0.101(7) -0.038(5) -0.030(5) 0.014(4)
C32S 0.064(4) 0.039(4) 0.090(5) -0.020(3) 0.001(4) 0.000(3)
C33S 0.062(3) 0.052(3) 0.081(5) -0.019(4) -0.002(4) 0.005(3)
C34S 0.076(4) 0.070(4) 0.102(6) -0.012(5) 0.016(5) -0.023(4)
C35S 0.077(5) 0.117(9) 0.168(11) 0.008(9) -0.037(7) -0.034(6)
C41S 0.114(9) 0.042(11) 0.070(12) -0.031(10) -0.032(10) 0.001(11)
C42S 0.108(8) 0.069(9) 0.118(9) 0.007(9) -0.001(8) -0.021(8)
C43S 0.134(10) 0.101(11) 0.127(10) 0.001(11) 0.015(9) -0.013(10)
C44S 0.164(12) 0.123(13) 0.126(9) 0.001(12) 0.017(10) -0.018(12)
C45S 0.193(16) 0.145(17) 0.137(13) 0.044(15) 0.011(13) -0.047(16)

loop_
_atom_type_symbol
_atom_type_description
_atom_type_scat_dispersion_real
_atom_type_scat_dispersion_imag
_atom_type_scat_source
C C 0.0181 0.0091 'International Tables Vol C Tables 4.2.6.8 and 6.1.1.4'
H H 0.0000 0.0000 'International Tables Vol C Tables 4.2.6.8 and 6.1.1.4'
N N 0.0311 0.0180 'International Tables Vol C Tables 4.2.6.8 and 6.1.1.4'
O O 0.0492 0.0322 'International Tables Vol C Tables 4.2.6.8 and 6.1.1.4'
Zr Zr -0.1862 2.2449 'International Tables Vol C Tables 4.2.6.8 and 6.1.1.4'

loop_
_geom_angle_atom_site_label_1
_geom_angle_atom_site_label_2
_geom_angle_atom_site_label_3
_geom_angle
Zr1 N5 H5N1 114(4)
Zr1 N5 H5N3 111(4)
H5N1 N5 H5N3 103(5)
Zr1 N5 H5N2 106(4)
H5N1 N5 H5N2 121(5)
H5N3 N5 H5N2 99(5)
Zr1 N6 Zr2 100.85(14)
Zr1 N6 H6N1 109(3)
Zr2 N6 H6N1 118(3)
Zr1 N6 H6N2 111(3)
Zr2 N6 H6N2 110(3)
H6N1 N6 H6N2 108(5)
Zr2 N7 Zr1 101.39(14)
Zr2 N7 H7N1 118(3)
Zr1 N7 H7N1 112(3)
Zr2 N7 H7N2 111(3)
Zr1 N7 H7N2 111(3)
H7N1 N7 H7N2 104(4)
Zr2 N8 H8N1 116(4)
Zr2 N8 H8N2 117(4)
H8N1 N8 H8N2 95(5)
Zr2 N8 H8N3 114(4)
H8N1 N8 H8N3 111(6)
H8N2 N8 H8N3 101(6)
O2 Zr1 O1 155.96(12)
O2 Zr1 C1 91.05(13)
O1 Zr1 C1 91.87(13)
O2 Zr1 N6 106.95(13)
O1 Zr1 N6 92.88(13)
C1 Zr1 N6 117.01(14)
O2 Zr1 N7 84.64(13)
O1 Zr1 N7 86.85(12)
C1 Zr1 N7 166.07(14)
N6 Zr1 N7 76.91(13)
O2 Zr1 N5 78.39(13)
O1 Zr1 N5 78.06(13)
C1 Zr1 N5 85.52(14)
N6 Zr1 N5 156.23(13)
N7 Zr1 N5 80.65(13)
O2 Zr1 N2 70.59(12)
O1 Zr1 N2 123.02(11)
C1 Zr1 N2 37.45(13)
N6 Zr1 N2 92.62(13)
N7 Zr1 N2 149.14(12)
N5 Zr1 N2 110.80(13)
O2 Zr1 N1 122.73(11)
O1 Zr1 N1 69.89(11)
C1 Zr1 N1 36.37(13)
N6 Zr1 N1 88.75(12)
N7 Zr1 N1 152.11(12)
N5 Zr1 N1 108.12(13)
N2 Zr1 N1 53.60(11)
O2 Zr1 Zr2 88.15(9)
O1 Zr1 Zr2 99.12(8)
C1 Zr1 Zr2 154.55(11)
N6 Zr1 Zr2 40.03(9)
N7 Zr1 Zr2 38.79(9)
N5 Zr1 Zr2 119.12(10)
N2 Zr1 Zr2 119.80(9)
N1 Zr1 Zr2 128.15(8)
N1 C1 N2 95.4(3)
N1 C1 C51 115.8(3)
N2 C1 C51 116.5(3)
N1 C1 Zr1 81.4(2)
N2 C1 Zr1 78.8(2)
C51 C1 Zr1 153.9(3)
C52 C51 C1 112.5(4)
C52 C51 H51A 109.1
C1 C51 H51A 109.1
C52 C51 H51B 109.1
C1 C51 H51B 109.1
H51A C51 H51B 107.8
C53 C52 C57 118.7(5)
C53 C52 C51 121.7(4)
C57 C52 C51 119.5(4)
C52 C53 C54 121.2(5)
C52 C53 H53 119.4
C54 C53 H53 119.4
C55 C54 C53 119.3(6)
C55 C54 H54 120.4
C53 C54 H54 120.4
C56 C55 C54 119.9(6)
C56 C55 H55 120.1
C54 C55 H55 120.1
C55 C56 C57 120.7(5)
C55 C56 H56 119.7
C57 C56 H56 119.7
C56 C57 C52 120.2(5)
C56 C57 H57 119.9
C52 C57 H57 119.9
C2 N1 C16 123.2(3)
C2 N1 C1 109.2(3)
C16 N1 C1 118.6(3)
C2 N1 Zr1 118.8(3)
C16 N1 Zr1 109.9(2)
C1 N1 Zr1 62.3(2)
C11 O1 Zr1 125.8(3)
O1 C11 C16 117.8(4)
O1 C11 C12 123.1(4)
C16 C11 C12 119.1(4)
C13 C12 C11 117.2(4)
C13 C12 C17 122.2(4)
C11 C12 C17 120.6(4)
C19 C17 C12 112.6(3)
C19 C17 C18 108.4(4)
C12 C17 C18 109.6(3)
C19 C17 C20 106.7(3)
C12 C17 C20 109.1(3)
C18 C17 C20 110.4(4)
C17 C18 H18A 109.5
C17 C18 H18B 109.5
H18A C18 H18B 109.5
C17 C18 H18C 109.5
H18A C18 H18C 109.5
H18B C18 H18C 109.5
C17 C19 H19A 109.5
C17 C19 H19B 109.5
H19A C19 H19B 109.5
C17 C19 H19C 109.5
H19A C19 H19C 109.5
H19B C19 H19C 109.5
C17 C20 H20A 109.5
C17 C20 H20B 109.5
H20A C20 H20B 109.5
C17 C20 H20C 109.5
H20A C20 H20C 109.5
H20B C20 H20C 109.5
C14 C13 C12 124.2(4)
C14 C13 H13 117.9
C12 C13 H13 117.9
C13 C14 C15 117.3(4)
C13 C14 C21 122.7(4)
C15 C14 C21 120.0(4)
C23 C21 C22 113.6(5)
C23 C21 C14 110.1(4)
C22 C21 C14 113.4(4)
C23 C21 C24 106.1(5)
C22 C21 C24 104.8(5)
C14 C21 C24 108.4(4)
C21 C22 H22A 109.5
C21 C22 H22B 109.5
H22A C22 H22B 109.5
C21 C22 H22C 109.5
H22A C22 H22C 109.5
H22B C22 H22C 109.5
C21 C23 H23A 109.5
C21 C23 H23B 109.5
H23A C23 H23B 109.5
C21 C23 H23C 109.5
H23A C23 H23C 109.5
H23B C23 H23C 109.5
C21 C24 H24A 109.5
C21 C24 H24B 109.5
H24A C24 H24B 109.5
C21 C24 H24C 109.5
H24A C24 H24C 109.5
H24B C24 H24C 109.5
C16 C15 C14 120.0(4)
C16 C15 H15 120.0
C14 C15 H15 120.0
C15 C16 C11 122.1(4)
C15 C16 N1 123.2(4)
C11 C16 N1 114.7(4)
C3 C2 C7 122.0(4)
C3 C2 N1 131.8(4)
C7 C2 N1 105.9(4)
C2 C3 C4 117.4(5)
C2 C3 H3 121.3
C4 C3 H3 121.3
C5 C4 C3 120.6(5)
C5 C4 H4 119.7
C3 C4 H4 119.7
C4 C5 C6 121.9(5)
C4 C5 H5 119.0
C6 C5 H5 119.0
C7 C6 C5 117.3(5)
C7 C6 H6 121.3
C5 C6 H6 121.3
C6 C7 C2 120.7(4)
C6 C7 N2 131.8(4)
C2 C7 N2 107.3(4)
C7 N2 C36 123.3(3)
C7 N2 C1 108.2(3)
C36 N2 C1 116.5(3)
C7 N2 Zr1 119.3(3)
C36 N2 Zr1 111.0(3)
C1 N2 Zr1 63.71(19)
C31 O2 Zr1 125.2(3)
O2 C31 C36 116.8(4)
O2 C31 C32 123.7(4)
C36 C31 C32 119.5(4)
C33 C32 C31 116.4(4)
C33 C32 C37 122.3(4)
C31 C32 C37 121.3(4)
C39 C37 C40 110.1(5)
C39 C37 C32 109.8(4)
C40 C37 C32 109.4(4)
C39 C37 C38 108.3(4)
C40 C37 C38 107.8(4)
C32 C37 C38 111.3(4)
C37 C38 H38A 109.5
C37 C38 H38B 109.5
H38A C38 H38B 109.5
C37 C38 H38C 109.5
H38A C38 H38C 109.5
H38B C38 H38C 109.5
C37 C39 H39A 109.5
C37 C39 H39B 109.5
H39A C39 H39B 109.5
C37 C39 H39C 109.5
H39A C39 H39C 109.5
H39B C39 H39C 109.5
C37 C40 H40A 109.5
C37 C40 H40B 109.5
H40A C40 H40B 109.5
C37 C40 H40C 109.5
H40A C40 H40C 109.5
H40B C40 H40C 109.5
C34 C33 C32 124.7(4)
C34 C33 H33 117.7
C32 C33 H33 117.7
C33 C34 C35 117.8(4)
C33 C34 C41 122.9(4)
C35 C34 C41 119.2(4)
C43 C41 C44 110.1(5)
C42A C41 C43A 110.0(9)
C42A C41 C44A 112.0(9)
C43A C41 C44A 107.1(9)
C43 C41 C42 106.7(5)
C44 C41 C42 108.6(5)
C42A C41 C34 106.1(10)
C43 C41 C34 112.9(5)
C44 C41 C34 109.5(4)
C43A C41 C34 112.4(10)
C44A C41 C34 109.2(11)
C42 C41 C34 109.0(4)
C41 C42 H42A 109.5
C41 C42 H42B 109.5
H42A C42 H42B 109.5
C41 C42 H42C 109.5
H42A C42 H42C 109.5
H42B C42 H42C 109.5
C41 C43 H43A 109.5
C41 C43 H43B 109.5
H43A C43 H43B 109.5
C41 C43 H43C 109.5
H43A C43 H43C 109.5
H43B C43 H43C 109.5
C41 C44 H44A 109.5
C41 C44 H44B 109.5
H44A C44 H44B 109.5
C41 C44 H44C 109.5
H44A C44 H44C 109.5
H44B C44 H44C 109.5
C41 C42A H42D 109.5
C41 C42A H42E 109.5
H42D C42A H42E 109.5
C41 C42A H42F 109.5
H42D C42A H42F 109.5
H42E C42A H42F 109.5
C41 C43A H43D 109.5
C41 C43A H43E 109.5
H43D C43A H43E 109.5
C41 C43A H43F 109.5
H43D C43A H43F 109.5
H43E C43A H43F 109.5
C41 C44A H44D 109.5
C41 C44A H44E 109.5
H44D C44A H44E 109.5
C41 C44A H44F 109.5
H44D C44A H44F 109.5
H44E C44A H44F 109.5
C36 C35 C34 119.0(4)
C36 C35 H35 120.5
C34 C35 H35 120.5
C35 C36 C31 122.6(4)
C35 C36 N2 122.9(4)
C31 C36 N2 114.5(4)
O4 Zr2 O3 154.31(12)
O4 Zr2 C101 89.85(14)
O3 Zr2 C101 90.43(13)
O4 Zr2 N7 103.81(13)
O3 Zr2 N7 99.68(12)
C101 Zr2 N7 113.04(15)
O4 Zr2 N6 79.41(13)
O3 Zr2 N6 96.07(13)
C101 Zr2 N6 166.98(14)
N7 Zr2 N6 77.03(13)
O4 Zr2 N8 76.96(14)
O3 Zr2 N8 77.36(14)
C101 Zr2 N8 89.38(16)
N7 Zr2 N8 157.50(15)
N6 Zr2 N8 81.09(14)
O4 Zr2 N4 69.61(12)
O3 Zr2 N4 122.17(11)
C101 Zr2 N4 37.16(14)
N7 Zr2 N4 87.38(13)
N6 Zr2 N4 140.78(13)
N8 Zr2 N4 113.29(14)
O4 Zr2 N3 121.78(12)
O3 Zr2 N3 69.59(11)
C101 Zr2 N3 36.79(13)
N7 Zr2 N3 86.44(12)
N6 Zr2 N3 156.12(12)
N8 Zr2 N3 112.61(13)
N4 Zr2 N3 53.54(11)
O4 Zr2 Zr1 83.05(9)
O3 Zr2 Zr1 109.45(8)
C101 Zr2 Zr1 147.26(11)
N7 Zr2 Zr1 39.82(9)
N6 Zr2 Zr1 39.12(9)
N8 Zr2 Zr1 119.62(11)
N4 Zr2 Zr1 111.54(9)
N3 Zr2 Zr1 126.22(8)
N4 C101 N3 95.0(3)
N4 C101 C151 116.7(4)
N3 C101 C151 117.0(3)
N4 C101 Zr2 79.1(2)
N3 C101 Zr2 80.5(2)
C151 C101 Zr2 153.3(3)
C152 C151 C101 112.6(11)
C52B C151 C101 110.1(14)
C152 C151 H51C 109.1
C101 C151 H51C 109.1
C152 C151 H51D 109.1
C101 C151 H51D 109.1
H51C C151 H51D 107.8
C52B C151 H51E 109.6
C101 C151 H51E 109.6
C52B C151 H51F 109.6
C101 C151 H51F 109.6
H51E C151 H51F 108.1
C157 C152 C153 119.8(9)
C157 C152 C151 120.3(10)
C153 C152 C151 119.9(10)
C154 C153 C152 121.1(11)
C154 C153 H153 119.4
C152 C153 H153 119.4
C153 C154 C155 118.0(10)
C153 C154 H154 121.0
C155 C154 H154 121.0
C154 C155 C156 122.0(10)
C154 C155 H155 119.0
C156 C155 H155 119.0
C157 C156 C155 118.0(11)
C157 C156 H156 121.0
C155 C156 H156 121.0
C156 C157 C152 121.0(10)
C156 C157 H157 119.5
C152 C157 H157 119.5
C57B C52B C53B 116.9(13)
C57B C52B C151 118.6(12)
C53B C52B C151 123.4(13)
C54B C53B C52B 122.5(13)
C54B C53B H53B 118.8
C52B C53B H53B 118.8
C53B C54B C55B 119.1(13)
C53B C54B H54B 120.5
C55B C54B H54B 120.5
C56B C55B C54B 119.7(13)
C56B C55B H55B 120.1
C54B C55B H55B 120.1
C57B C56B C55B 119.2(14)
C57B C56B H56B 120.4
C55B C56B H56B 120.4
C56B C57B C52B 122.5(13)
C56B C57B H57B 118.8
C52B C57B H57B 118.8
C102 N3 C116 123.5(3)
C102 N3 C101 110.0(3)
C116 N3 C101 117.6(3)
C102 N3 Zr2 116.9(3)
C116 N3 Zr2 111.1(3)
C101 N3 Zr2 62.8(2)
C111 O3 Zr2 125.2(3)
O3 C111 C116 118.4(4)
O3 C111 C112 124.1(4)
C116 C111 C112 117.4(4)
C113 C112 C111 117.0(4)
C113 C112 C117 122.5(4)
C111 C112 C117 120.5(4)
C119 C117 C118 108.6(4)
C119 C117 C112 112.0(4)
C118 C117 C112 109.6(4)
C119 C117 C120 107.5(4)
C118 C117 C120 109.8(4)
C112 C117 C120 109.3(4)
C117 C118 H11A 109.5
C117 C118 H11B 109.5
H11A C118 H11B 109.5
C117 C118 H11C 109.5
H11A C118 H11C 109.5
H11B C118 H11C 109.5
C117 C119 H11D 109.5
C117 C119 H11E 109.5
H11D C119 H11E 109.5
C117 C119 H11F 109.5
H11D C119 H11F 109.5
H11E C119 H11F 109.5
C117 C120 H12A 109.5
C117 C120 H12B 109.5
H12A C120 H12B 109.5
C117 C120 H12C 109.5
H12A C120 H12C 109.5
H12B C120 H12C 109.5
C114 C113 C112 125.0(4)
C114 C113 H113 117.5
C112 C113 H113 117.5
C115 C114 C113 117.3(4)
C115 C114 C121 122.3(4)
C113 C114 C121 120.4(4)
C122 C121 C123 108.0(4)
C122 C121 C124 109.7(4)
C123 C121 C124 107.9(4)
C122 C121 C114 109.2(4)
C123 C121 C114 111.7(4)
C124 C121 C114 110.3(4)
C121 C122 H12D 109.5
C121 C122 H12E 109.5
H12D C122 H12E 109.5
C121 C122 H12F 109.5
H12D C122 H12F 109.5
H12E C122 H12F 109.5
C121 C123 H12G 109.5
C121 C123 H12H 109.5
H12G C123 H12H 109.5
C121 C123 H12I 109.5
H12G C123 H12I 109.5
H12H C123 H12I 109.5
C121 C124 H12J 109.5
C121 C124 H12K 109.5
H12J C124 H12K 109.5
C121 C124 H12L 109.5
H12J C124 H12L 109.5
H12K C124 H12L 109.5
C116 C115 C114 119.0(4)
C116 C115 H115 120.5
C114 C115 H115 120.5
C115 C116 C111 124.3(4)
C115 C116 N3 121.6(4)
C111 C116 N3 114.1(4)
C103 C102 N3 131.4(4)
C103 C102 C107 121.0(4)
N3 C102 C107 107.2(4)
C102 C103 C104 117.5(4)
C102 C103 H103 121.3
C104 C103 H103 121.3
C105 C104 C103 121.1(4)
C105 C104 H104 119.4
C103 C104 H104 119.4
C104 C105 C106 121.2(5)
C104 C105 H105 119.4
C106 C105 H105 119.4
C107 C106 C105 117.6(4)
C107 C106 H106 121.2
C105 C106 H106 121.2
C106 C107 C102 121.6(4)
C106 C107 N4 132.2(4)
C102 C107 N4 105.8(4)
C107 N4 C136 123.0(4)
C107 N4 C101 109.8(3)
C136 N4 C101 116.0(3)
C107 N4 Zr2 117.9(3)
C136 N4 Zr2 111.9(3)
C101 N4 Zr2 63.7(2)
C131 O4 Zr2 125.6(3)
O4 C131 C136 117.3(4)
O4 C131 C132 124.5(4)
C136 C131 C132 118.2(4)
C133 C132 C131 117.5(5)
C133 C132 C137 121.5(5)
C131 C132 C137 121.0(5)
C139 C137 C140 109.3(6)
C139 C137 C138 107.8(5)
C140 C137 C138 109.6(6)
C139 C137 C132 109.2(5)
C140 C137 C132 109.9(5)
C138 C137 C132 111.1(6)
C137 C138 H13A 109.5
C137 C138 H13B 109.5
H13A C138 H13B 109.5
C137 C138 H13C 109.5
H13A C138 H13C 109.5
H13B C138 H13C 109.5
C137 C139 H13D 109.5
C137 C139 H13E 109.5
H13D C139 H13E 109.5
C137 C139 H13F 109.5
H13D C139 H13F 109.5
H13E C139 H13F 109.5
C137 C140 H14A 109.5
C137 C140 H14B 109.5
H14A C140 H14B 109.5
C137 C140 H14C 109.5
H14A C140 H14C 109.5
H14B C140 H14C 109.5
C132 C133 C134 124.6(4)
C132 C133 H133 117.7
C134 C133 H133 117.7
C133 C134 C135 117.3(5)
C133 C134 C41B 118.7(7)
C135 C134 C41B 123.3(7)
C133 C134 C141 123.3(6)
C135 C134 C141 119.4(6)
C143 C141 C144 108.9(10)
C143 C141 C142 106.6(9)
C144 C141 C142 106.9(9)
C143 C141 C134 112.1(8)
C144 C141 C134 107.5(9)
C142 C141 C134 114.6(7)
C141 C142 H14D 109.5
C141 C142 H14E 109.5
H14D C142 H14E 109.5
C141 C142 H14F 109.5
H14D C142 H14F 109.5
H14E C142 H14F 109.5
C141 C143 H14G 109.5
C141 C143 H14H 109.5
H14G C143 H14H 109.5
C141 C143 H14I 109.5
H14G C143 H14I 109.5
H14H C143 H14I 109.5
C141 C144 H14J 109.5
C141 C144 H14K 109.5
H14J C144 H14K 109.5
C141 C144 H14L 109.5
H14J C144 H14L 109.5
H14K C144 H14L 109.5
C42B C41B C44B 110.0(12)
C42B C41B C134 113.7(10)
C44B C41B C134 104.2(10)
C42B C41B C43B 109.3(11)
C44B C41B C43B 110.0(12)
C134 C41B C43B 109.6(10)
C41B C42B H42G 109.5
C41B C42B H42H 109.5
H42G C42B H42H 109.5
C41B C42B H42I 109.5
H42G C42B H42I 109.5
H42H C42B H42I 109.5
C41B C43B H43G 109.5
C41B C43B H43H 109.5
H43G C43B H43H 109.5
C41B C43B H43I 109.5
H43G C43B H43I 109.5
H43H C43B H43I 109.5
C41B C44B H44G 109.5
C41B C44B H44H 109.5
H44G C44B H44H 109.5
C41B C44B H44I 109.5
H44G C44B H44I 109.5
H44H C44B H44I 109.5
C136 C135 C134 119.0(5)
C136 C135 H135 120.5
C134 C135 H135 120.5
C135 C136 C131 123.4(4)
C135 C136 N4 122.7(4)
C131 C136 N4 113.8(4)
C12S C11S H11G 109.5
C12S C11S H11H 109.5
H11G C11S H11H 109.5
C12S C11S H11I 109.5
H11G C11S H11I 109.5
H11H C11S H11I 109.5
C13S C12S C11S 116.6(8)
C13S C12S H12M 108.1
C11S C12S H12M 108.1
C13S C12S H12N 108.1
C11S C12S H12N 108.1
H12M C12S H12N 107.3
C12S C13S C14S 116.6(8)
C12S C13S H13G 108.1
C14S C13S H13G 108.1
C12S C13S H13H 108.1
C14S C13S H13H 108.1
H13G C13S H13H 107.3
C15S C14S C13S 115.3(8)
C15S C14S H14M 108.4
C13S C14S H14M 108.4
C15S C14S H14N 108.4
C13S C14S H14N 108.4
H14M C14S H14N 107.5
C14S C15S H15A 109.5
C14S C15S H15B 109.5
H15A C15S H15B 109.5
C14S C15S H15C 109.5
H15A C15S H15C 109.5
H15B C15S H15C 109.5
C22S C21S H21A 109.5
C22S C21S H21B 109.5
H21A C21S H21B 109.5
C22S C21S H21C 109.5
H21A C21S H21C 109.5
H21B C21S H21C 109.5
C23S C22S C21S 123.4(15)
C23S C22S H22D 106.5
C21S C22S H22D 106.5
C23S C22S H22E 106.5
C21S C22S H22E 106.5
H22D C22S H22E 106.5
C22S C23S C24S 119.3(15)
C22S C23S H23D 107.5
C24S C23S H23D 107.5
C22S C23S H23E 107.5
C24S C23S H23E 107.5
H23D C23S H23E 107.0
C25S C24S C23S 119.9(16)
C25S C24S H24D 107.3
C23S C24S H24D 107.3
C25S C24S H24E 107.3
C23S C24S H24E 107.3
H24D C24S H24E 106.9
C24S C25S H25A 109.5
C24S C25S H25B 109.5
H25A C25S H25B 109.5
C24S C25S H25C 109.5
H25A C25S H25C 109.5
H25B C25S H25C 109.5
C32S C31S H31A 109.5
C32S C31S H31B 109.5
H31A C31S H31B 109.5
C32S C31S H31C 109.5
H31A C31S H31C 109.5
H31B C31S H31C 109.5
C33S C32S C31S 120.5(8)
C33S C32S H32A 107.2
C31S C32S H32A 107.2
C33S C32S H32B 107.2
C31S C32S H32B 107.2
H32A C32S H32B 106.8
C32S C33S C34S 121.7(7)
C32S C33S H33A 106.9
C34S C33S H33A 106.9
C32S C33S H33B 106.9
C34S C33S H33B 106.9
H33A C33S H33B 106.7
C35S C34S C33S 125.0(10)
C35S C34S H34A 106.1
C33S C34S H34A 106.1
C35S C34S H34B 106.1
C33S C34S H34B 106.1
H34A C34S H34B 106.3
C34S C35S H35A 109.5
C34S C35S H35B 109.5
H35A C35S H35B 109.5
C34S C35S H35C 109.5
H35A C35S H35C 109.5
H35B C35S H35C 109.5
C42S C41S H41A 109.5
C42S C41S H41B 109.5
H41A C41S H41B 109.5
C42S C41S H41C 109.5
H41A C41S H41C 109.5
H41B C41S H41C 109.5
C41S C42S C43S 120.5(17)
C41S C42S H42J 107.2
C43S C42S H42J 107.2
C41S C42S H42K 107.2
C43S C42S H42K 107.2
H42J C42S H42K 106.8
C42S C43S C44S 118.8(17)
C42S C43S H43J 107.6
C44S C43S H43J 107.6
C42S C43S H43K 107.6
C44S C43S H43K 107.6
H43J C43S H43K 107.1
C45S C44S C43S 118.3(18)
C45S C44S H44J 107.7
C43S C44S H44J 107.7
C45S C44S H44K 107.7
C43S C44S H44K 107.7
H44J C44S H44K 107.1
C44S C45S H45A 109.5
C44S C45S H45B 109.5
H45A C45S H45B 109.5
C44S C45S H45C 109.5
H45A C45S H45C 109.5
H45B C45S H45C 109.5

loop_
_geom_bond_atom_site_label_1
_geom_bond_atom_site_label_2
_geom_bond_distance
N5 Zr1 2.402(4)
N5 H5N1 0.90(2)
N5 H5N3 0.92(2)
N5 H5N2 0.90(2)
N6 Zr1 2.260(4)
N6 Zr2 2.304(4)
N6 H6N1 0.902(19)
N6 H6N2 0.913(19)
N7 Zr2 2.248(4)
N7 Zr1 2.298(4)
N7 H7N1 0.902(19)
N7 H7N2 0.909(19)
N8 Zr2 2.416(4)
N8 H8N1 0.91(2)
N8 H8N2 0.90(2)
N8 H8N3 0.89(2)
Zr1 O2 2.072(3)
Zr1 O1 2.075(3)
Zr1 C1 2.214(4)
Zr1 N2 2.423(3)
Zr1 N1 2.474(3)
Zr1 Zr2 3.5177(5)
C1 N1 1.484(5)
C1 N2 1.502(5)
C1 C51 1.539(6)
C51 C52 1.512(6)
C51 H51A 0.9900
C51 H51B 0.9900
C52 C53 1.380(7)
C52 C57 1.397(7)
C53 C54 1.397(8)
C53 H53 0.9500
C54 C55 1.386(9)
C54 H54 0.9500
C55 C56 1.378(9)
C55 H55 0.9500
C56 C57 1.384(8)
C56 H56 0.9500
C57 H57 0.9500
N1 C2 1.427(5)
N1 C16 1.432(5)
O1 C11 1.339(5)
C11 C16 1.402(6)
C11 C12 1.408(6)
C12 C13 1.405(6)
C12 C17 1.533(6)
C17 C19 1.525(6)
C17 C18 1.538(6)
C17 C20 1.539(6)
C18 H18A 0.9800
C18 H18B 0.9800
C18 H18C 0.9800
C19 H19A 0.9800
C19 H19B 0.9800
C19 H19C 0.9800
C20 H20A 0.9800
C20 H20B 0.9800
C20 H20C 0.9800
C13 C14 1.393(6)
C13 H13 0.9500
C14 C15 1.397(6)
C14 C21 1.538(6)
C21 C23 1.496(8)
C21 C22 1.501(7)
C21 C24 1.581(9)
C22 H22A 0.9800
C22 H22B 0.9800
C22 H22C 0.9800
C23 H23A 0.9800
C23 H23B 0.9800
C23 H23C 0.9800
C24 H24A 0.9800
C24 H24B 0.9800
C24 H24C 0.9800
C15 C16 1.390(6)
C15 H15 0.9500
C2 C3 1.374(6)
C2 C7 1.393(6)
C3 C4 1.403(7)
C3 H3 0.9500
C4 C5 1.374(8)
C4 H4 0.9500
C5 C6 1.398(7)
C5 H5 0.9500
C6 C7 1.382(6)
C6 H6 0.9500
C7 N2 1.424(5)
N2 C36 1.443(5)
O2 C31 1.356(5)
C31 C36 1.399(6)
C31 C32 1.405(6)
C32 C33 1.399(7)
C32 C37 1.538(7)
C37 C39 1.522(7)
C37 C40 1.534(7)
C37 C38 1.538(7)
C38 H38A 0.9800
C38 H38B 0.9800
C38 H38C 0.9800
C39 H39A 0.9800
C39 H39B 0.9800
C39 H39C 0.9800
C40 H40A 0.9800
C40 H40B 0.9800
C40 H40C 0.9800
C33 C34 1.385(7)
C33 H33 0.9500
C34 C35 1.399(6)
C34 C41 1.543(6)
C41 C42A 1.515(12)
C41 C43 1.517(7)
C41 C44 1.522(8)
C41 C43A 1.522(12)
C41 C44A 1.529(12)
C41 C42 1.542(8)
C42 H42A 0.9800
C42 H42B 0.9800
C42 H42C 0.9800
C43 H43A 0.9800
C43 H43B 0.9800
C43 H43C 0.9800
C44 H44A 0.9800
C44 H44B 0.9800
C44 H44C 0.9800
C42A H42D 0.9800
C42A H42E 0.9800
C42A H42F 0.9800
C43A H43D 0.9800
C43A H43E 0.9800
C43A H43F 0.9800
C44A H44D 0.9800
C44A H44E 0.9800
C44A H44F 0.9800
C35 C36 1.383(6)
C35 H35 0.9500
Zr2 O4 2.094(3)
Zr2 O3 2.098(3)
Zr2 C101 2.218(4)
Zr2 N4 2.429(4)
Zr2 N3 2.461(3)
C101 N4 1.494(5)
C101 N3 1.494(5)
C101 C151 1.521(6)
C151 C152 1.492(10)
C151 C52B 1.521(12)
C151 H51C 0.9900
C151 H51D 0.9900
C151 H51E 0.9900
C151 H51F 0.9900
C152 C157 1.383(11)
C152 C153 1.396(11)
C153 C154 1.378(12)
C153 H153 0.9500
C154 C155 1.398(13)
C154 H154 0.9500
C155 C156 1.408(12)
C155 H155 0.9500
C156 C157 1.383(12)
C156 H156 0.9500
C157 H157 0.9500
C52B C57B 1.394(13)
C52B C53B 1.405(12)
C53B C54B 1.378(14)
C53B H53B 0.9500
C54B C55B 1.409(15)
C54B H54B 0.9500
C55B C56B 1.402(14)
C55B H55B 0.9500
C56B C57B 1.387(13)
C56B H56B 0.9500
C57B H57B 0.9500
N3 C102 1.401(6)
N3 C116 1.437(5)
O3 C111 1.341(5)
C111 C116 1.391(6)
C111 C112 1.428(6)
C112 C113 1.398(6)
C112 C117 1.535(6)
C117 C119 1.530(6)
C117 C118 1.532(7)
C117 C120 1.544(6)
C118 H11A 0.9800
C118 H11B 0.9800
C118 H11C 0.9800
C119 H11D 0.9800
C119 H11E 0.9800
C119 H11F 0.9800
C120 H12A 0.9800
C120 H12B 0.9800
C120 H12C 0.9800
C113 C114 1.394(7)
C113 H113 0.9500
C114 C115 1.390(6)
C114 C121 1.542(6)
C121 C122 1.532(6)
C121 C123 1.535(7)
C121 C124 1.536(7)
C122 H12D 0.9800
C122 H12E 0.9800
C122 H12F 0.9800
C123 H12G 0.9800
C123 H12H 0.9800
C123 H12I 0.9800
C124 H12J 0.9800
C124 H12K 0.9800
C124 H12L 0.9800
C115 C116 1.389(6)
C115 H115 0.9500
C102 C103 1.385(6)
C102 C107 1.401(6)
C103 C104 1.402(7)
C103 H103 0.9500
C104 C105 1.382(7)
C104 H104 0.9500
C105 C106 1.405(7)
C105 H105 0.9500
C106 C107 1.371(7)
C106 H106 0.9500
C107 N4 1.422(6)
N4 C136 1.436(5)
O4 C131 1.340(6)
C131 C136 1.400(7)
C131 C132 1.406(6)
C132 C133 1.385(8)
C132 C137 1.544(8)
C137 C139 1.532(8)
C137 C140 1.542(10)
C137 C138 1.543(8)
C138 H13A 0.9800
C138 H13B 0.9800
C138 H13C 0.9800
C139 H13D 0.9800
C139 H13E 0.9800
C139 H13F 0.9800
C140 H14A 0.9800
C140 H14B 0.9800
C140 H14C 0.9800
C133 C134 1.397(8)
C133 H133 0.9500
C134 C135 1.398(6)
C134 C41B 1.527(13)
C134 C141 1.551(10)
C141 C143 1.524(11)
C141 C144 1.536(12)
C141 C142 1.540(11)
C142 H14D 0.9800
C142 H14E 0.9800
C142 H14F 0.9800
C143 H14G 0.9800
C143 H14H 0.9800
C143 H14I 0.9800
C144 H14J 0.9800
C144 H14K 0.9800
C144 H14L 0.9800
C41B C42B 1.507(13)
C41B C44B 1.520(13)
C41B C43B 1.532(13)
C42B H42G 0.9800
C42B H42H 0.9800
C42B H42I 0.9800
C43B H43G 0.9800
C43B H43H 0.9800
C43B H43I 0.9800
C44B H44G 0.9800
C44B H44H 0.9800
C44B H44I 0.9800
C135 C136 1.378(7)
C135 H135 0.9500
C11S C12S 1.499(10)
C11S H11G 0.9800
C11S H11H 0.9800
C11S H11I 0.9800
C12S C13S 1.469(10)
C12S H12M 0.9900
C12S H12N 0.9900
C13S C14S 1.488(10)
C13S H13G 0.9900
C13S H13H 0.9900
C14S C15S 1.468(10)
C14S H14M 0.9900
C14S H14N 0.9900
C15S H15A 0.9800
C15S H15B 0.9800
C15S H15C 0.9800
C21S C22S 1.445(13)
C21S H21A 0.9800
C21S H21B 0.9800
C21S H21C 0.9800
C22S C23S 1.435(13)
C22S H22D 0.9900
C22S H22E 0.9900
C23S C24S 1.445(14)
C23S H23D 0.9900
C23S H23E 0.9900
C24S C25S 1.422(13)
C24S H24D 0.9900
C24S H24E 0.9900
C25S H25A 0.9800
C25S H25B 0.9800
C25S H25C 0.9800
C31S C32S 1.443(10)
C31S H31A 0.9800
C31S H31B 0.9800
C31S H31C 0.9800
C32S C33S 1.396(8)
C32S H32A 0.9900
C32S H32B 0.9900
C33S C34S 1.432(9)
C33S H33A 0.9900
C33S H33B 0.9900
C34S C35S 1.399(10)
C34S H34A 0.9900
C34S H34B 0.9900
C35S H35A 0.9800
C35S H35B 0.9800
C35S H35C 0.9800
C41S C42S 1.413(15)
C41S H41A 0.9800
C41S H41B 0.9800
C41S H41C 0.9800
C42S C43S 1.454(14)
C42S H42J 0.9900
C42S H42K 0.9900
C43S C44S 1.469(15)
C43S H43J 0.9900
C43S H43K 0.9900
C44S C45S 1.444(15)
C44S H44J 0.9900
C44S H44K 0.9900
C45S H45A 0.9800
C45S H45B 0.9800
C45S H45C 0.9800

loop_
_geom_torsion_atom_site_label_1
_geom_torsion_atom_site_label_2
_geom_torsion_atom_site_label_3
_geom_torsion_atom_site_label_4
_geom_torsion
N1 C1 C51 C52 133.8(4)
N2 C1 C51 C52 -115.2(4)
Zr1 C1 C51 C52 6.6(9)
C1 C51 C52 C53 87.7(5)
C1 C51 C52 C57 -89.5(5)
C57 C52 C53 C54 0.3(8)
C51 C52 C53 C54 -177.0(5)
C52 C53 C54 C55 -0.3(9)
C53 C54 C55 C56 0.1(10)
C54 C55 C56 C57 0.0(9)
C55 C56 C57 C52 0.0(8)
C53 C52 C57 C56 -0.1(7)
C51 C52 C57 C56 177.2(5)
N2 C1 N1 C2 -35.4(4)
C51 C1 N1 C2 87.6(4)
Zr1 C1 N1 C2 -113.2(3)
N2 C1 N1 C16 176.5(3)
C51 C1 N1 C16 -60.6(5)
Zr1 C1 N1 C16 98.7(3)
N2 C1 N1 Zr1 77.8(2)
C51 C1 N1 Zr1 -159.2(4)
Zr1 O1 C11 C16 11.9(5)
Zr1 O1 C11 C12 -168.1(3)
O1 C11 C12 C13 179.5(4)
C16 C11 C12 C13 -0.4(6)
O1 C11 C12 C17 -3.3(6)
C16 C11 C12 C17 176.7(4)
C13 C12 C17 C19 1.4(6)
C11 C12 C17 C19 -175.6(4)
C13 C12 C17 C18 -119.4(4)
C11 C12 C17 C18 63.6(5)
C13 C12 C17 C20 119.6(4)
C11 C12 C17 C20 -57.4(5)
C11 C12 C13 C14 -0.8(7)
C17 C12 C13 C14 -177.9(4)
C12 C13 C14 C15 1.1(7)
C12 C13 C14 C21 -179.0(5)
C13 C14 C21 C23 -128.0(6)
C15 C14 C21 C23 51.8(7)
C13 C14 C21 C22 0.4(8)
C15 C14 C21 C22 -179.7(5)
C13 C14 C21 C24 116.3(5)
C15 C14 C21 C24 -63.8(6)
C13 C14 C15 C16 -0.2(7)
C21 C14 C15 C16 179.9(5)
C14 C15 C16 C11 -1.0(7)
C14 C15 C16 N1 179.5(4)
O1 C11 C16 C15 -178.6(4)
C12 C11 C16 C15 1.4(6)
O1 C11 C16 N1 0.9(6)
C12 C11 C16 N1 -179.2(4)
C2 N1 C16 C15 -42.2(6)
C1 N1 C16 C15 101.3(5)
Zr1 N1 C16 C15 169.8(4)
C2 N1 C16 C11 138.4(4)
C1 N1 C16 C11 -78.2(5)
Zr1 N1 C16 C11 -9.7(4)
C16 N1 C2 C3 -14.5(8)
C1 N1 C2 C3 -160.9(5)
Zr1 N1 C2 C3 130.9(5)
C16 N1 C2 C7 171.2(4)
C1 N1 C2 C7 24.8(5)
Zr1 N1 C2 C7 -43.4(4)
C7 C2 C3 C4 -0.2(8)
N1 C2 C3 C4 -173.7(5)
C2 C3 C4 C5 0.1(9)
C3 C4 C5 C6 0.6(11)
C4 C5 C6 C7 -1.2(10)
C5 C6 C7 C2 1.1(8)
C5 C6 C7 N2 175.5(5)
C3 C2 C7 C6 -0.5(8)
N1 C2 C7 C6 174.5(4)
C3 C2 C7 N2 -176.1(4)
N1 C2 C7 N2 -1.1(5)
C6 C7 N2 C36 21.4(8)
C2 C7 N2 C36 -163.6(4)
C6 C7 N2 C1 162.6(5)
C2 C7 N2 C1 -22.5(5)
C6 C7 N2 Zr1 -127.9(5)
C2 C7 N2 Zr1 47.1(5)
N1 C1 N2 C7 34.3(4)
C51 C1 N2 C7 -88.1(4)
Zr1 C1 N2 C7 114.4(3)
N1 C1 N2 C36 178.4(3)
C51 C1 N2 C36 56.0(5)
Zr1 C1 N2 C36 -101.5(3)
N1 C1 N2 Zr1 -80.1(2)
C51 C1 N2 Zr1 157.6(4)
Zr1 O2 C31 C36 -14.8(5)
Zr1 O2 C31 C32 165.0(3)
O2 C31 C32 C33 177.4(4)
C36 C31 C32 C33 -2.8(6)
O2 C31 C32 C37 -0.7(7)
C36 C31 C32 C37 179.1(4)
C33 C32 C37 C39 -114.5(5)
C31 C32 C37 C39 63.4(6)
C33 C32 C37 C40 124.5(5)
C31 C32 C37 C40 -57.5(6)
C33 C32 C37 C38 5.4(7)
C31 C32 C37 C38 -176.6(4)
C31 C32 C33 C34 1.3(7)
C37 C32 C33 C34 179.4(4)
C32 C33 C34 C35 1.1(7)
C32 C33 C34 C41 -179.9(4)
C33 C34 C41 C42A -58.8(8)
C35 C34 C41 C42A 120.2(7)
C33 C34 C41 C43 3.5(7)
C35 C34 C41 C43 -177.6(5)
C33 C34 C41 C44 -119.5(6)
C35 C34 C41 C44 59.5(6)
C33 C34 C41 C43A -179.1(7)
C35 C34 C41 C43A -0.1(8)
C33 C34 C41 C44A 62.2(8)
C35 C34 C41 C44A -118.9(7)
C33 C34 C41 C42 121.8(6)
C35 C34 C41 C42 -59.2(6)
C33 C34 C35 C36 -2.1(7)
C41 C34 C35 C36 178.9(4)
C34 C35 C36 C31 0.6(7)
C34 C35 C36 N2 178.3(4)
O2 C31 C36 C35 -178.3(4)
C32 C31 C36 C35 2.0(7)
O2 C31 C36 N2 3.8(6)
C32 C31 C36 N2 -176.0(4)
C7 N2 C36 C35 36.4(6)
C1 N2 C36 C35 -101.9(5)
Zr1 N2 C36 C35 -172.1(3)
C7 N2 C36 C31 -145.7(4)
C1 N2 C36 C31 76.1(5)
Zr1 N2 C36 C31 5.9(4)
N4 C101 C151 C152 -108.9(7)
N3 C101 C151 C152 139.7(7)
Zr2 C101 C151 C152 13.0(11)
N4 C101 C151 C52B -116.8(9)
N3 C101 C151 C52B 131.9(9)
Zr2 C101 C151 C52B 5.2(12)
C101 C151 C152 C157 -91(2)
C101 C151 C152 C153 90(2)
C157 C152 C153 C154 4(3)
C151 C152 C153 C154 -177.0(17)
C152 C153 C154 C155 -2(2)
C153 C154 C155 C156 -1(2)
C154 C155 C156 C157 1(2)
C155 C156 C157 C152 2(3)
C153 C152 C157 C156 -5(3)
C151 C152 C157 C156 176.8(19)
C101 C151 C52B C57B -83(3)
C101 C151 C52B C53B 84(3)
C57B C52B C53B C54B -4(4)
C151 C52B C53B C54B -172(2)
C52B C53B C54B C55B 4(4)
C53B C54B C55B C56B -4(3)
C54B C55B C56B C57B 3(3)
C55B C56B C57B C52B -2(4)
C53B C52B C57B C56B 3(4)
C151 C52B C57B C56B 171(2)
N4 C101 N3 C102 -32.7(4)
C151 C101 N3 C102 90.7(5)
Zr2 C101 N3 C102 -110.8(3)
N4 C101 N3 C116 178.8(3)
C151 C101 N3 C116 -57.8(5)
Zr2 C101 N3 C116 100.8(3)
N4 C101 N3 Zr2 78.0(2)
C151 C101 N3 Zr2 -158.5(4)
Zr2 O3 C111 C116 12.4(5)
Zr2 O3 C111 C112 -167.6(3)
O3 C111 C112 C113 -179.1(4)
C116 C111 C112 C113 1.0(6)
O3 C111 C112 C117 1.0(6)
C116 C111 C112 C117 -178.9(4)
C113 C112 C117 C119 1.4(6)
C111 C112 C117 C119 -178.7(4)
C113 C112 C117 C118 -119.2(5)
C111 C112 C117 C118 60.7(5)
C113 C112 C117 C120 120.4(5)
C111 C112 C117 C120 -59.7(5)
C111 C112 C113 C114 -1.4(7)
C117 C112 C113 C114 178.5(4)
C112 C113 C114 C115 0.3(7)
C112 C113 C114 C121 179.1(4)
C115 C114 C121 C122 110.8(5)
C113 C114 C121 C122 -67.9(6)
C115 C114 C121 C123 -8.5(6)
C113 C114 C121 C123 172.8(4)
C115 C114 C121 C124 -128.5(5)
C113 C114 C121 C124 52.8(6)
C113 C114 C115 C116 1.0(6)
C121 C114 C115 C116 -177.7(4)
C114 C115 C116 C111 -1.3(7)
C114 C115 C116 N3 -179.6(4)
O3 C111 C116 C115 -179.7(4)
C112 C111 C116 C115 0.3(7)
O3 C111 C116 N3 -1.3(6)
C112 C111 C116 N3 178.6(4)
C102 N3 C116 C115 -42.3(6)
C101 N3 C116 C115 101.6(5)
Zr2 N3 C116 C115 171.0(3)
C102 N3 C116 C111 139.3(4)
C101 N3 C116 C111 -76.8(5)
Zr2 N3 C116 C111 -7.5(4)
C116 N3 C102 C103 -18.5(7)
C101 N3 C102 C103 -164.7(4)
Zr2 N3 C102 C103 126.5(4)
C116 N3 C102 C107 168.3(4)
C101 N3 C102 C107 22.1(4)
Zr2 N3 C102 C107 -46.7(4)
N3 C102 C103 C104 -173.2(4)
C107 C102 C103 C104 -0.8(7)
C102 C103 C104 C105 0.8(7)
C103 C104 C105 C106 0.5(8)
C104 C105 C106 C107 -1.8(7)
C105 C106 C107 C102 1.8(7)
C105 C106 C107 N4 172.9(5)
C103 C102 C107 C106 -0.5(7)
N3 C102 C107 C106 173.5(4)
C103 C102 C107 N4 -173.6(4)
N3 C102 C107 N4 0.4(4)
C106 C107 N4 C136 23.1(7)
C102 C107 N4 C136 -164.9(4)
C106 C107 N4 C101 165.2(5)
C102 C107 N4 C101 -22.8(4)
C106 C107 N4 Zr2 -124.8(5)
C102 C107 N4 Zr2 47.3(4)
N3 C101 N4 C107 32.9(4)
C151 C101 N4 C107 -90.7(4)
Zr2 C101 N4 C107 112.2(3)
N3 C101 N4 C136 177.9(3)
C151 C101 N4 C136 54.3(5)
Zr2 C101 N4 C136 -102.8(3)
N3 C101 N4 Zr2 -79.3(2)
C151 C101 N4 Zr2 157.1(4)
Zr2 O4 C131 C136 -13.3(6)
Zr2 O4 C131 C132 166.4(4)
O4 C131 C132 C133 -177.2(5)
C136 C131 C132 C133 2.5(7)
O4 C131 C132 C137 2.0(8)
C136 C131 C132 C137 -178.3(5)
C133 C132 C137 C139 -120.9(6)
C131 C132 C137 C139 60.0(7)
C133 C132 C137 C140 119.3(6)
C131 C132 C137 C140 -59.8(7)
C133 C132 C137 C138 -2.1(8)
C131 C132 C137 C138 178.7(6)
C131 C132 C133 C134 -1.8(8)
C137 C132 C133 C134 179.0(5)
C132 C133 C134 C135 0.1(9)
C132 C133 C134 C41B 170.6(8)
C132 C133 C134 C141 -176.5(7)
C133 C134 C141 C143 58.0(12)
C135 C134 C141 C143 -118.5(10)
C133 C134 C141 C144 -61.7(10)
C135 C134 C141 C144 121.8(8)
C133 C134 C141 C142 179.7(8)
C135 C134 C141 C142 3.1(12)
C133 C134 C41B C42B 5.3(14)
C135 C134 C41B C42B 175.2(9)
C133 C134 C41B C44B 125.0(10)
C135 C134 C41B C44B -65.1(12)
C133 C134 C41B C43B -117.3(10)
C135 C134 C41B C43B 52.6(13)
C133 C134 C135 C136 0.9(8)
C41B C134 C135 C136 -169.1(8)
C141 C134 C135 C136 177.6(7)
C134 C135 C136 C131 -0.1(7)
C134 C135 C136 N4 175.6(4)
O4 C131 C136 C135 178.1(4)
C132 C131 C136 C135 -1.7(7)
O4 C131 C136 N4 2.0(6)
C132 C131 C136 N4 -177.7(4)
C107 N4 C136 C135 41.6(6)
C101 N4 C136 C135 -98.3(5)
Zr2 N4 C136 C135 -168.8(4)
C107 N4 C136 C131 -142.3(4)
C101 N4 C136 C131 77.8(5)
Zr2 N4 C136 C131 7.3(5)
C11S C12S C13S C14S -173.2(10)
C12S C13S C14S C15S 179.3(10)
C21S C22S C23S C24S 42(4)
C22S C23S C24S C25S 150(2)
C31S C32S C33S C34S 31.3(15)
C32S C33S C34S C35S -170.8(12)
C41S C42S C43S C44S 44(6)
C42S C43S C44S C45S 140(6)
